data_4127355
loop_
_publ_author_name
'Carpenter, John P.'
'McTernan, Charlie T.'
'Ronson, Tanya K.'
'Nitschke, Jonathan R.'

_publ_section_title
;
 Anion Pairs Template a Trigonal Prism with Disilver Vertices.
;
_journal_issue 29
_journal_name_full 'Journal of the American Chemical Society'
_journal_page_first 11409
_journal_page_last 11413
_journal_paper_doi 10.1021/jacs.9b05432
_journal_volume 141
_journal_year 2019
_chemical_formula_moiety
;        
'C270 H180 Ag12 N60, 10(C2 F6 N O4 S2), 2(H O4 S), 13(C2 H3 N)'
;
_chemical_formula_sum 'C325 H242 Ag12 F60 N83 O49.5 S22'
_chemical_formula_weight 9241.76
_space_group_crystal_system monoclinic
_space_group_IT_number 15
_space_group_name_Hall '-C 2yc'
_space_group_name_H-M_alt 'C 1 2/c 1'
_symmetry_space_group_name_Hall '-C 2yc'
_symmetry_space_group_name_H-M 'C 1 2/c 1'
_atom_sites_solution_hydrogens mixed
_audit_creation_method SHELXL-2018/3
_cell_angle_alpha 90
_cell_angle_beta 93.2690(10)
_cell_angle_gamma 90
_cell_formula_units_Z 4
_cell_length_a 43.3421(4)
_cell_length_b 32.8367(2)
_cell_length_c 27.6735(2)
_cell_measurement_reflns_used 42185
_cell_measurement_temperature 100(2)
_cell_measurement_theta_max 23.461985058
_cell_measurement_theta_min 1.49243917837
_cell_volume 39321.2(5)
_computing_cell_refinement 'DIALS 2theta refinement, DIALS 1.12.1-g84e9f68aa-release'
_computing_data_collection 'Diamond GDA'
_computing_data_reduction
;
aimless (Evans, P. R. and Murshudov, G. N., 2013)
ccp4 (Winn, M. D. et al., 2011)
DIALS 1.12.1-g84e9f68aa-release (Winter, G. et al., 2018)
pointless (Evans, P., 2006)
XIA2 0.5.757-g89e4ddb2-dials-1.12 (Winter, G., 2010)
;
_computing_structure_refinement 'SHELXL-2018/3 (Sheldrick, 2018)'
_computing_structure_solution 'SHELXT 2014/4 (Sheldrick, 2014)'
_diffrn_ambient_temperature 100(2)
_diffrn_detector 'Photon counting pixel array'
_diffrn_measured_fraction_theta_full 0.969
_diffrn_measured_fraction_theta_max 0.941
_diffrn_measurement_device 'Fixed \c 3-circle diffractometer'
_diffrn_measurement_device_type 'Fluid Film Devices'
_diffrn_measurement_method 'shutterless scans'
_diffrn_measurement_specimen_support 'MiTeGen MicroMount'
_diffrn_radiation_monochromator 'Silicon 111'
_diffrn_radiation_source 'Diamond Light Source Beamline I19-1'
_diffrn_radiation_type Synchrotron
_diffrn_radiation_wavelength 0.6889
_diffrn_reflns_av_R_equivalents 0.0446
_diffrn_reflns_av_unetI/netI 0.0542
_diffrn_reflns_Laue_measured_fraction_full 0.969
_diffrn_reflns_Laue_measured_fraction_max 0.941
_diffrn_reflns_limit_h_max 56
_diffrn_reflns_limit_h_min -52
_diffrn_reflns_limit_k_max 42
_diffrn_reflns_limit_k_min -41
_diffrn_reflns_limit_l_max 33
_diffrn_reflns_limit_l_min -35
_diffrn_reflns_number 143905
_diffrn_reflns_point_group_measured_fraction_full 0.969
_diffrn_reflns_point_group_measured_fraction_max 0.941
_diffrn_reflns_theta_full 24.415
_diffrn_reflns_theta_max 26.573
_diffrn_reflns_theta_min 1.021
_diffrn_standards_decay_% 0
_diffrn_standards_interval_count 0
_diffrn_standards_number 0
_exptl_absorpt_coefficient_mu 0.729
_exptl_absorpt_correction_T_max 1.0
_exptl_absorpt_correction_T_min 0.973805583854
_exptl_absorpt_correction_type empirical
_exptl_absorpt_process_details
;
CCP4 7.0.067: AIMLESS, version 0.7.3 : 15/08/18
Scaling & analysis of unmerged intensities, absorption correction using spherical harmonics
;
_exptl_crystal_colour purple
_exptl_crystal_density_diffrn 1.561
_exptl_crystal_description block
_exptl_crystal_F_000 18500
_exptl_crystal_size_max 0.030
_exptl_crystal_size_mid 0.020
_exptl_crystal_size_min 0.010
_refine_diff_density_max 1.565
_refine_diff_density_min -1.989
_refine_diff_density_rms 0.132
_refine_ls_extinction_method none
_refine_ls_goodness_of_fit_ref 1.117
_refine_ls_hydrogen_treatment mixed
_refine_ls_matrix_type full
_refine_ls_number_parameters 2742
_refine_ls_number_reflns 42439
_refine_ls_number_restraints 5757
_refine_ls_restrained_S_all 1.132
_refine_ls_R_factor_all 0.1192
_refine_ls_R_factor_gt 0.0888
_refine_ls_shift/su_max 0.006
_refine_ls_shift/su_mean 0.000
_refine_ls_structure_factor_coef Fsqd
_refine_ls_weighting_details 'w=1/[\s^2^(Fo^2^)+(0.2000P)^2^] where P=(Fo^2^+2Fc^2^)/3'
_refine_ls_weighting_scheme calc
_refine_ls_wR_factor_gt 0.2773
_refine_ls_wR_factor_ref 0.3047
_reflns_Friedel_coverage 0.000
_reflns_number_gt 26507
_reflns_number_total 42439
_reflns_threshold_expression 'I > 2\s(I)'
_cod_data_source_file ja9b05432_si_004.cif
_cod_data_source_block jc7140_sq
_cod_original_formula_sum 'C325 H242 Ag12 F60 N83 O49.50 S22'
_cod_database_code 4127355
_shelx_shelxl_version_number 2018/3
_shelx_space_group_comment
;
The symmetry employed for this shelxl refinement is uniquely defined
by the following loop, which should always be used as a source of
symmetry information in preference to the above space-group names.
They are only intended as comments.
;
_shelx_estimated_absorpt_t_min 0.978
_shelx_estimated_absorpt_t_max 0.993

loop_
_space_group_symop_operation_xyz
'x, y, z'
'-x, y, -z+1/2'
'x+1/2, y+1/2, z'
'-x+1/2, y+1/2, -z+1/2'
'-x, -y, -z'
'x, -y, z-1/2'
'-x+1/2, -y+1/2, -z'
'x+1/2, -y+1/2, z-1/2'

loop_
_atom_site_label
_atom_site_type_symbol
_atom_site_fract_x
_atom_site_fract_y
_atom_site_fract_z
_atom_site_U_iso_or_equiv
_atom_site_adp_type
_atom_site_occupancy
_atom_site_site_symmetry_order
_atom_site_calc_flag
_atom_site_refinement_flags_posn
_atom_site_refinement_flags_adp
_atom_site_refinement_flags_occupancy
_atom_site_disorder_assembly
_atom_site_disorder_group
Ag1 Ag 0.26770(2) 0.14403(2) 0.24347(3) 0.1224(2) Uani 1 1 d . . . . .
Ag2 Ag 0.31251(2) 0.20313(2) 0.27576(2) 0.08993(17) Uani 1 1 d . . . . .
Ag3 Ag 0.53208(2) 0.43189(2) 0.43446(2) 0.07863(15) Uani 1 1 d . . . . .
Ag4 Ag 0.58452(2) 0.48005(2) 0.46658(2) 0.08420(16) Uani 1 1 d . . . . .
Ag5 Ag 0.50642(2) 0.08801(2) 0.47671(2) 0.07038(14) Uani 1 1 d . . . . .
Ag6 Ag 0.50937(2) 0.09632(2) 0.57847(2) 0.07158(14) Uani 1 1 d . . . . .
N1 N 0.26074(16) 0.1430(2) 0.3238(3) 0.133(3) Uani 1 1 d D U . . .
N2 N 0.28220(12) 0.20669(19) 0.3400(2) 0.0987(15) Uani 1 1 d D U . . .
N3 N 0.31973(11) 0.26848(17) 0.3142(2) 0.0903(14) Uani 1 1 d D U . . .
N4 N 0.52118(11) 0.38531(14) 0.36516(16) 0.0745(11) Uani 1 1 d D U . . .
N5 N 0.57016(11) 0.38543(15) 0.43304(19) 0.0828(12) Uani 1 1 d D U . . .
N6 N 0.59703(14) 0.41773(16) 0.4972(2) 0.0962(15) Uani 1 1 d D U . . .
N7 N 0.37915(14) 0.48413(17) 0.0968(2) 0.0958(15) Uani 1 1 d D U . . .
N8 N 0.36926(13) 0.51554(17) 0.0051(2) 0.0933(14) Uani 1 1 d D U . . .
N9 N 0.38520(14) 0.52294(18) -0.0714(2) 0.0971(15) Uani 1 1 d D U . . .
N10 N 0.40666(12) 0.38564(15) 0.26002(18) 0.0858(12) Uani 1 1 d D U . . .
C1 C 0.2451(3) 0.1115(4) 0.3367(5) 0.189(5) Uani 1 1 d D U . . .
H1 H 0.242390 0.089241 0.314871 0.227 Uiso 1 1 calc R U . . .
C2 C 0.2322(3) 0.1094(4) 0.3817(5) 0.218(6) Uani 1 1 d D U . . .
H2 H 0.222411 0.084901 0.390921 0.261 Uiso 1 1 calc R U . . .
C3 C 0.2333(2) 0.1433(3) 0.4144(5) 0.167(4) Uani 1 1 d D U . . .
H3 H 0.223376 0.143179 0.444200 0.200 Uiso 1 1 calc R U . . .
C4 C 0.25004(19) 0.1764(3) 0.3987(4) 0.136(3) Uani 1 1 d D U . . .
C5 C 0.26362(17) 0.1760(3) 0.3550(3) 0.123(3) Uani 1 1 d D U . . .
C6 C 0.2509(2) 0.2141(3) 0.4252(4) 0.148(3) Uani 1 1 d D U . . .
H6 H 0.238843 0.217455 0.452568 0.178 Uiso 1 1 calc R U . . .
C7 C 0.26923(19) 0.2449(3) 0.4106(3) 0.121(2) Uani 1 1 d D U . . .
H7 H 0.271325 0.269776 0.428056 0.145 Uiso 1 1 calc R U . . .
C8 C 0.28510(17) 0.2379(2) 0.3676(3) 0.106(2) Uani 1 1 d D U . . .
C9 C 0.30538(15) 0.2727(2) 0.3542(3) 0.0987(19) Uani 1 1 d D U . . .
H9 H 0.307647 0.296447 0.373665 0.118 Uiso 1 1 calc R U . . .
C10 C 0.34154(13) 0.29884(18) 0.3021(2) 0.0810(14) Uani 1 1 d D U . . .
C11 C 0.35828(13) 0.32185(17) 0.3365(2) 0.0790(13) Uani 1 1 d D U . . .
H11 H 0.355037 0.318166 0.369847 0.095 Uiso 1 1 calc R U . . .
C12 C 0.37975(14) 0.35025(18) 0.3224(2) 0.0805(14) Uani 1 1 d D U . . .
H12 H 0.391048 0.365971 0.346161 0.097 Uiso 1 1 calc R U . . .
C13 C 0.38479(14) 0.35580(18) 0.2734(2) 0.0833(14) Uani 1 1 d D U . . .
C14 C 0.36838(15) 0.3317(2) 0.2391(2) 0.0916(16) Uani 1 1 d D U . . .
H14 H 0.371446 0.335331 0.205696 0.110 Uiso 1 1 calc R U . . .
C15 C 0.34796(15) 0.3029(2) 0.2534(2) 0.0900(16) Uani 1 1 d D U . . .
H15 H 0.338017 0.285521 0.229880 0.108 Uiso 1 1 calc R U . . .
C16 C 0.43582(14) 0.38596(17) 0.2843(2) 0.0798(13) Uani 1 1 d D U . . .
C17 C 0.44948(15) 0.42147(18) 0.3011(2) 0.0826(14) Uani 1 1 d D U . . .
H17 H 0.439336 0.446771 0.295144 0.099 Uiso 1 1 calc R U . . .
C18 C 0.47781(15) 0.42054(18) 0.3265(2) 0.0829(15) Uani 1 1 d D U . . .
H18 H 0.486829 0.445291 0.338118 0.099 Uiso 1 1 calc R U . . .
C19 C 0.49357(13) 0.38369(16) 0.33543(19) 0.0728(12) Uani 1 1 d D U . . .
C20 C 0.48022(14) 0.34769(17) 0.3173(2) 0.0773(13) Uani 1 1 d D U . . .
H20 H 0.490676 0.322473 0.322185 0.093 Uiso 1 1 calc R U . . .
C21 C 0.45179(14) 0.34889(18) 0.2923(2) 0.0824(14) Uani 1 1 d D U . . .
H21 H 0.442786 0.324289 0.280131 0.099 Uiso 1 1 calc R U . . .
C22 C 0.54036(14) 0.35625(18) 0.3657(2) 0.0813(14) Uani 1 1 d D U . . .
H22 H 0.537437 0.334708 0.343014 0.098 Uiso 1 1 calc R U . . .
C23 C 0.56730(14) 0.35518(17) 0.4012(2) 0.0813(14) Uani 1 1 d D U . . .
C24 C 0.58686(15) 0.32134(19) 0.4016(3) 0.0947(17) Uani 1 1 d D U . . .
H24 H 0.584098 0.300496 0.377975 0.114 Uiso 1 1 calc R U . . .
C25 C 0.61029(18) 0.3190(2) 0.4374(3) 0.113(2) Uani 1 1 d D U . . .
H25 H 0.623873 0.296311 0.439144 0.136 Uiso 1 1 calc R U . . .
C26 C 0.61374(18) 0.3505(2) 0.4710(3) 0.110(2) Uani 1 1 d D U . . .
C27 C 0.59396(15) 0.38377(18) 0.4662(2) 0.0888(16) Uani 1 1 d D U . . .
C28 C 0.6366(2) 0.3498(3) 0.5097(4) 0.136(3) Uani 1 1 d D U . . .
H28 H 0.650109 0.327197 0.514250 0.163 Uiso 1 1 calc R U . . .
C29 C 0.6389(2) 0.3826(3) 0.5405(4) 0.141(4) Uani 1 1 d D U . . .
H29 H 0.653703 0.382793 0.567100 0.169 Uiso 1 1 calc R U . . .
C30 C 0.6190(2) 0.4156(2) 0.5320(3) 0.113(2) Uani 1 1 d D U . . .
H30 H 0.621490 0.438307 0.553098 0.135 Uiso 1 1 calc R U . . .
C31 C 0.39931(15) 0.41317(19) 0.2212(2) 0.0877(15) Uani 1 1 d D U . . .
C32 C 0.36857(16) 0.4207(3) 0.2067(3) 0.106(2) Uani 1 1 d D U . . .
H32 H 0.352472 0.408585 0.223607 0.127 Uiso 1 1 calc R U . . .
C33 C 0.36146(16) 0.4461(2) 0.1674(3) 0.102(2) Uani 1 1 d D U . . .
H33 H 0.340451 0.452511 0.159059 0.123 Uiso 1 1 calc R U . . .
C34 C 0.38404(15) 0.4621(2) 0.1403(2) 0.0909(16) Uani 1 1 d D U . . .
C35 C 0.41459(15) 0.4539(2) 0.1556(2) 0.0908(16) Uani 1 1 d D U . . .
H35 H 0.430625 0.465320 0.137900 0.109 Uiso 1 1 calc R U . . .
C36 C 0.42255(15) 0.43007(18) 0.1953(2) 0.0817(14) Uani 1 1 d D U . . .
H36 H 0.443649 0.425288 0.204822 0.098 Uiso 1 1 calc R U . . .
C37 C 0.35354(18) 0.5022(2) 0.0854(2) 0.102(2) Uani 1 1 d D U . . .
H37 H 0.337984 0.503344 0.108161 0.123 Uiso 1 1 calc R U . . .
C38 C 0.34788(18) 0.5211(2) 0.0382(3) 0.105(2) Uani 1 1 d D U . . .
C39 C 0.3204(2) 0.5425(3) 0.0264(3) 0.140(3) Uani 1 1 d D U . . .
H39 H 0.305178 0.544901 0.049675 0.168 Uiso 1 1 calc R U . . .
C40 C 0.3156(2) 0.5591(4) -0.0161(3) 0.145(4) Uani 1 1 d D U . . .
H40 H 0.297975 0.575815 -0.022503 0.174 Uiso 1 1 calc R U . . .
C41 C 0.33645(18) 0.5524(3) -0.0531(3) 0.111(2) Uani 1 1 d D U . . .
C42 C 0.36289(16) 0.5302(2) -0.0402(2) 0.0924(16) Uani 1 1 d D U . . .
C43 C 0.3319(2) 0.5682(3) -0.1016(3) 0.122(3) Uani 1 1 d D U . . .
H43 H 0.314450 0.584534 -0.110929 0.147 Uiso 1 1 calc R U . . .
C44 C 0.35333(18) 0.5587(2) -0.1331(3) 0.111(2) Uani 1 1 d D U . . .
H44 H 0.350569 0.566294 -0.166184 0.133 Uiso 1 1 calc R U . . .
C45 C 0.37980(17) 0.5374(2) -0.1162(3) 0.107(2) Uani 1 1 d D U . . .
H45 H 0.395278 0.532835 -0.138519 0.128 Uiso 1 1 calc R U . . .
N11 N 0.28038(14) 0.1717(2) 0.1723(3) 0.122(2) Uani 1 1 d D U . . .
N12 N 0.33012(12) 0.18703(18) 0.20176(19) 0.0935(14) Uani 1 1 d D U . . .
N13 N 0.36919(11) 0.20307(15) 0.28074(17) 0.0773(11) Uani 1 1 d D U . . .
N14 N 0.48474(12) 0.16106(15) 0.60008(16) 0.0810(12) Uani 1 1 d D U . . .
N15 N 0.51987(12) 0.11159(14) 0.66221(16) 0.0778(11) Uani 1 1 d D U . . .
N16 N 0.54554(12) 0.05160(14) 0.67530(16) 0.0789(12) Uani 1 1 d D U . . .
N17 N 0.47875(11) 0.41765(14) 0.44768(17) 0.0758(11) Uani 1 1 d D U . . .
N18 N 0.50682(12) 0.49234(14) 0.44065(17) 0.0790(11) Uani 1 1 d D U . . .
N19 N 0.55180(13) 0.53051(15) 0.44353(19) 0.0871(13) Uani 1 1 d D U . . .
N20 N 0.43306(13) 0.25706(14) 0.44988(17) 0.0843(13) Uani 1 1 d D U . . .
C51 C 0.2616(2) 0.1678(4) 0.1342(4) 0.164(4) Uani 1 1 d D U . . .
H51 H 0.240125 0.166779 0.139154 0.197 Uiso 1 1 calc R U . . .
C52 C 0.2705(3) 0.1651(5) 0.0864(4) 0.181(5) Uani 1 1 d D U . . .
H52 H 0.255454 0.159145 0.061145 0.217 Uiso 1 1 calc R U . . .
C53 C 0.3015(3) 0.1710(4) 0.0753(4) 0.164(4) Uani 1 1 d D U . . .
H53 H 0.307932 0.171105 0.043039 0.197 Uiso 1 1 calc R U . . .
C54 C 0.3220(2) 0.1769(3) 0.1159(3) 0.127(3) Uani 1 1 d D U . . .
C55 C 0.31110(17) 0.1785(3) 0.1627(3) 0.114(2) Uani 1 1 d D U . . .
C56 C 0.3537(2) 0.1822(3) 0.1113(3) 0.125(3) Uani 1 1 d D U . . .
H56 H 0.361690 0.181687 0.080030 0.151 Uiso 1 1 calc R U . . .
C57 C 0.37305(19) 0.1880(3) 0.1506(2) 0.109(2) Uani 1 1 d D U . . .
H57 H 0.394794 0.189430 0.148088 0.131 Uiso 1 1 calc R U . . .
C58 C 0.35931(15) 0.1918(2) 0.1961(2) 0.0884(16) Uani 1 1 d D U . . .
C59 C 0.37990(14) 0.2008(2) 0.2388(2) 0.0837(15) Uani 1 1 d D U . . .
H59 H 0.401343 0.204858 0.235240 0.100 Uiso 1 1 calc R U . . .
C60 C 0.38721(12) 0.21494(16) 0.32177(18) 0.0702(12) Uani 1 1 d D U . . .
C61 C 0.41372(13) 0.23853(17) 0.3201(2) 0.0769(13) Uani 1 1 d D U . . .
H61 H 0.421366 0.245616 0.289720 0.092 Uiso 1 1 calc R U . . .
C62 C 0.42906(14) 0.25175(18) 0.3624(2) 0.0803(14) Uani 1 1 d D U . . .
H62 H 0.447399 0.267451 0.361067 0.096 Uiso 1 1 calc R U . . .
C63 C 0.41760(13) 0.24204(16) 0.4070(2) 0.0751(13) Uani 1 1 d D U . . .
C64 C 0.39187(13) 0.21767(18) 0.4095(2) 0.0799(14) Uani 1 1 d D U . . .
H64 H 0.384784 0.209834 0.440024 0.096 Uiso 1 1 calc R U . . .
C65 C 0.37649(13) 0.20476(19) 0.3672(2) 0.0779(13) Uani 1 1 d D U . . .
H65 H 0.358344 0.188718 0.368866 0.093 Uiso 1 1 calc R U . . .
C66 C 0.44243(15) 0.23234(17) 0.4892(2) 0.0809(14) Uani 1 1 d D U . . .
C67 C 0.44820(13) 0.19038(17) 0.4831(2) 0.0754(13) Uani 1 1 d D U . . .
H67 H 0.443223 0.177780 0.452709 0.090 Uiso 1 1 calc R U . . .
C68 C 0.46073(14) 0.16819(18) 0.5201(2) 0.0784(14) Uani 1 1 d D U . . .
H68 H 0.464835 0.140111 0.515270 0.094 Uiso 1 1 calc R U . . .
C69 C 0.46790(15) 0.18559(18) 0.56588(19) 0.0836(15) Uani 1 1 d D U . . .
C70 C 0.4587(2) 0.2252(2) 0.5736(2) 0.116(3) Uani 1 1 d D U . . .
H70 H 0.461118 0.236589 0.605132 0.139 Uiso 1 1 calc R U . . .
C71 C 0.4461(2) 0.2482(2) 0.5358(2) 0.111(2) Uani 1 1 d D U . . .
H71 H 0.439703 0.275380 0.541713 0.133 Uiso 1 1 calc R U . . .
C72 C 0.49425(18) 0.1745(2) 0.6411(2) 0.0955(18) Uani 1 1 d D U . . .
H72 H 0.487562 0.200654 0.650983 0.115 Uiso 1 1 calc R U . . .
C73 C 0.51525(16) 0.15113(19) 0.6740(2) 0.0863(15) Uani 1 1 d D U . . .
C74 C 0.52879(18) 0.1691(2) 0.7151(2) 0.0995(19) Uani 1 1 d D U . . .
H74 H 0.523569 0.196223 0.723176 0.119 Uiso 1 1 calc R U . . .
C75 C 0.55022(16) 0.1473(2) 0.7448(2) 0.0902(16) Uani 1 1 d D U . . .
H75 H 0.560347 0.159445 0.772558 0.108 Uiso 1 1 calc R U . . .
C76 C 0.55603(14) 0.10707(18) 0.73191(19) 0.0801(14) Uani 1 1 d D U . . .
C77 C 0.54061(13) 0.09003(16) 0.69088(18) 0.0729(12) Uani 1 1 d D U . . .
C78 C 0.57821(17) 0.0822(2) 0.7581(2) 0.0922(17) Uani 1 1 d D U . . .
H78 H 0.588862 0.092090 0.786699 0.111 Uiso 1 1 calc R U . . .
C79 C 0.58388(18) 0.0438(2) 0.7414(2) 0.0957(18) Uani 1 1 d D U . . .
H79 H 0.599030 0.026945 0.757493 0.115 Uiso 1 1 calc R U . . .
C80 C 0.56707(17) 0.02990(18) 0.7003(2) 0.0901(17) Uani 1 1 d D U . . .
H80 H 0.571180 0.003143 0.689300 0.108 Uiso 1 1 calc R U . . .
C81 C 0.44408(14) 0.29851(17) 0.4500(2) 0.0801(14) Uani 1 1 d D U . . .
C82 C 0.47511(15) 0.30656(18) 0.4614(2) 0.0866(16) Uani 1 1 d D U . . .
H82 H 0.489034 0.284948 0.469437 0.104 Uiso 1 1 calc R U . . .
C83 C 0.48540(14) 0.34589(17) 0.4609(2) 0.0824(14) Uani 1 1 d D U . . .
H83 H 0.506477 0.351577 0.469624 0.099 Uiso 1 1 calc R U . . .
C84 C 0.46559(13) 0.37748(16) 0.4479(2) 0.0749(13) Uani 1 1 d D U . . .
C85 C 0.43438(13) 0.36954(17) 0.4354(2) 0.0767(13) Uani 1 1 d D U . . .
H85 H 0.420613 0.390908 0.425689 0.092 Uiso 1 1 calc R U . . .
C86 C 0.42421(15) 0.32976(17) 0.4376(2) 0.0810(14) Uani 1 1 d D U . . .
H86 H 0.402978 0.323932 0.430380 0.097 Uiso 1 1 calc R U . . .
C87 C 0.46159(14) 0.44956(16) 0.44263(19) 0.0759(13) Uani 1 1 d D U . . .
H87 H 0.439730 0.447010 0.441497 0.091 Uiso 1 1 calc R U . . .
C88 C 0.47567(14) 0.48939(16) 0.4387(2) 0.0777(13) Uani 1 1 d D U . . .
C89 C 0.45702(16) 0.52446(18) 0.4345(2) 0.0891(16) Uani 1 1 d D U . . .
H89 H 0.435155 0.521855 0.432808 0.107 Uiso 1 1 calc R U . . .
C90 C 0.46986(16) 0.56136(19) 0.4328(2) 0.0920(16) Uani 1 1 d D U . . .
H90 H 0.457114 0.584906 0.430931 0.110 Uiso 1 1 calc R U . . .
C91 C 0.50168(16) 0.56541(17) 0.4338(2) 0.0876(15) Uani 1 1 d D U . . .
C92 C 0.51987(14) 0.52966(17) 0.43953(19) 0.0789(13) Uani 1 1 d D U . . .
C93 C 0.51727(18) 0.6029(2) 0.4310(3) 0.1000(18) Uani 1 1 d D U . . .
H93 H 0.505805 0.627493 0.427233 0.120 Uiso 1 1 calc R U . . .
C94 C 0.54879(18) 0.6040(2) 0.4336(3) 0.0993(18) Uani 1 1 d D U . . .
H94 H 0.559388 0.629127 0.430469 0.119 Uiso 1 1 calc R U . . .
C95 C 0.56550(18) 0.56738(19) 0.4411(2) 0.0964(18) Uani 1 1 d D U . . .
H95 H 0.587407 0.568733 0.444628 0.116 Uiso 1 1 calc R U . . .
N21 N 0.46470(11) 0.05963(13) 0.57074(15) 0.0714(10) Uani 1 1 d D U . . .
N22 N 0.47312(10) 0.03694(12) 0.49285(14) 0.0665(10) Uani 1 1 d D U . . .
N23 N 0.50781(10) 0.03919(13) 0.41308(15) 0.0679(10) Uani 1 1 d D U . . .
N24 N 0.7074(2) 0.0801(3) 0.2783(4) 0.092(2) Uani 0.618(5) 1 d D U P A 1
N25 N 0.7683(2) 0.0980(4) 0.2931(4) 0.126(3) Uani 0.618(5) 1 d D U P A 1
N26 N 0.8073(3) 0.1420(4) 0.2735(5) 0.145(4) Uani 0.618(5) 1 d D U P A 1
N27 N 0.50749(10) 0.13448(13) 0.09163(15) 0.0694(10) Uani 1 1 d D U . . .
N28 N 0.46485(11) 0.14477(13) 0.01478(16) 0.0747(11) Uani 1 1 d D U . . .
N29 N 0.44332(11) 0.12097(14) -0.05747(16) 0.0745(11) Uani 1 1 d D U . . .
N30 N 0.57818(10) 0.07783(15) 0.25410(16) 0.0770(11) Uani 1 1 d D U . . .
C101 C 0.44715(14) 0.06057(18) 0.6084(2) 0.0784(14) Uani 1 1 d D U . . .
H101 H 0.452855 0.078281 0.634505 0.094 Uiso 1 1 calc R U . . .
C102 C 0.42089(15) 0.03692(19) 0.6114(2) 0.0853(15) Uani 1 1 d D U . . .
H102 H 0.409055 0.038583 0.639155 0.102 Uiso 1 1 calc R U . . .
C103 C 0.41197(15) 0.0111(2) 0.5743(2) 0.0886(16) Uani 1 1 d D U . . .
H103 H 0.394016 -0.005278 0.575972 0.106 Uiso 1 1 calc R U . . .
C104 C 0.42972(13) 0.00951(16) 0.53406(19) 0.0744(13) Uani 1 1 d D U . . .
C105 C 0.45573(13) 0.03496(16) 0.53216(19) 0.0715(12) Uani 1 1 d D U . . .
C106 C 0.42298(15) -0.01661(18) 0.4932(2) 0.0836(15) Uani 1 1 d D U . . .
H106 H 0.405790 -0.034585 0.492806 0.100 Uiso 1 1 calc R U . . .
C107 C 0.44133(14) -0.01537(16) 0.4555(2) 0.0788(14) Uani 1 1 d D U . . .
H107 H 0.437720 -0.033219 0.428760 0.095 Uiso 1 1 calc R U . . .
C108 C 0.46611(12) 0.01297(15) 0.45623(18) 0.0673(11) Uani 1 1 d D U . . .
C109 C 0.48466(13) 0.01471(16) 0.41249(19) 0.0724(12) Uani 1 1 d D U . . .
H109 H 0.479504 -0.001788 0.385011 0.087 Uiso 1 1 calc R U . . .
C110 C 0.52499(13) 0.04621(17) 0.37235(18) 0.0733(12) Uani 1 1 d D U . . .
C111 C 0.55103(14) 0.07118(16) 0.37911(19) 0.0749(13) Uani 1 1 d D U . . .
H111 H 0.556773 0.080997 0.410641 0.090 Uiso 1 1 calc R U . . .
C112 C 0.56871(14) 0.08196(18) 0.34066(19) 0.0775(13) Uani 1 1 d D U . . .
H112 H 0.585832 0.099830 0.345662 0.093 Uiso 1 1 calc R U . . .
C113 C 0.56102(13) 0.06623(17) 0.29468(18) 0.0740(13) Uani 1 1 d D U . . .
C114 C 0.53554(13) 0.04074(18) 0.2887(2) 0.0784(14) Uani 1 1 d D U . . .
H114 H 0.530131 0.029993 0.257459 0.094 Uiso 1 1 calc R U . . .
C115 C 0.51810(13) 0.03072(18) 0.32625(19) 0.0743(13) Uani 1 1 d D U . . .
H115 H 0.500976 0.012897 0.320917 0.089 Uiso 1 1 calc R U . . .
C116 C 0.61062(13) 0.07642(18) 0.2586(2) 0.0798(13) Uani 1 1 d D U . . .
C117 C 0.62636(14) 0.05059(18) 0.2928(2) 0.0867(15) Uani 1 1 d D U . . .
H117 H 0.614915 0.032935 0.312292 0.104 Uiso 1 1 calc R U . . .
C118 C 0.65767(16) 0.0509(2) 0.2980(3) 0.1002(19) Uani 1 1 d D U . . .
H118 H 0.667871 0.033390 0.321053 0.120 Uiso 1 1 calc R U . . .
C119 C 0.67516(15) 0.07652(17) 0.2702(2) 0.105(2) Uani 1 1 d D U . . .
C120 C 0.65996(15) 0.0993(2) 0.2333(3) 0.0957(18) Uani 1 1 d D U . . .
H120 H 0.671713 0.114434 0.211543 0.115 Uiso 1 1 calc R U . . .
C121 C 0.62827(13) 0.10017(18) 0.2282(2) 0.0813(14) Uani 1 1 d D U . . .
H121 H 0.618251 0.116853 0.204059 0.098 Uiso 1 1 calc R U . . .
C122 C 0.7244(3) 0.0548(5) 0.3016(7) 0.129(4) Uani 0.618(5) 1 d D U P A 1
H122 H 0.715726 0.030414 0.313433 0.155 Uiso 0.618(5) 1 calc R U P A 1
C123 C 0.7581(3) 0.0629(4) 0.3106(4) 0.131(3) Uani 0.618(5) 1 d D U P A 1
C124 C 0.7784(3) 0.0357(4) 0.3332(5) 0.148(3) Uani 0.618(5) 1 d D U P A 1
H124 H 0.771009 0.010812 0.345782 0.177 Uiso 0.618(5) 1 calc R U P A 1
C125 C 0.8101(3) 0.0451(5) 0.3375(5) 0.158(4) Uani 0.618(5) 1 d D U P A 1
H125 H 0.824099 0.026390 0.353144 0.190 Uiso 0.618(5) 1 calc R U P A 1
C126 C 0.8213(3) 0.0812(4) 0.3193(4) 0.158(3) Uani 0.618(5) 1 d D U P A 1
C127 C 0.7994(3) 0.1063(4) 0.2959(3) 0.144(3) Uani 0.618(5) 1 d D U P A 1
C128 C 0.8530(3) 0.0927(5) 0.3235(6) 0.163(4) Uani 0.618(5) 1 d D U P A 1
H128 H 0.868145 0.076280 0.340243 0.196 Uiso 0.618(5) 1 calc R U P A 1
C129 C 0.8605(4) 0.1291(5) 0.3018(5) 0.177(4) Uani 0.618(5) 1 d D U P A 1
H129 H 0.881408 0.138082 0.303532 0.212 Uiso 0.618(5) 1 calc R U P A 1
C130 C 0.8381(4) 0.1524(5) 0.2778(5) 0.169(4) Uani 0.618(5) 1 d D U P A 1
H130 H 0.844224 0.177161 0.263334 0.202 Uiso 0.618(5) 1 calc R U P A 1
C131 C 0.56161(13) 0.09357(15) 0.21355(19) 0.0710(12) Uani 1 1 d D U . . .
C132 C 0.53728(13) 0.12049(18) 0.2192(2) 0.0785(14) Uani 1 1 d D U . . .
H132 H 0.532587 0.128572 0.250913 0.094 Uiso 1 1 calc R U . . .
C133 C 0.51969(14) 0.13585(18) 0.17999(19) 0.0768(13) Uani 1 1 d D U . . .
H133 H 0.503197 0.154211 0.184712 0.092 Uiso 1 1 calc R U . . .
C134 C 0.52655(12) 0.12401(16) 0.13382(18) 0.0703(12) Uani 1 1 d D U . . .
C135 C 0.55163(13) 0.09883(15) 0.1271(2) 0.0728(12) Uani 1 1 d D U . . .
H135 H 0.556934 0.092074 0.095233 0.087 Uiso 1 1 calc R U . . .
C136 C 0.56881(13) 0.08361(16) 0.16614(18) 0.0704(12) Uani 1 1 d D U . . .
H136 H 0.585785 0.066130 0.161064 0.085 Uiso 1 1 calc R U . . .
C137 C 0.48932(14) 0.16567(16) 0.0907(2) 0.0773(13) Uani 1 1 d D U . . .
H137 H 0.490993 0.185089 0.116204 0.093 Uiso 1 1 calc R U . . .
C138 C 0.46622(14) 0.17125(16) 0.0508(2) 0.0771(13) Uani 1 1 d D U . . .
C139 C 0.44499(17) 0.20381(19) 0.0535(3) 0.0968(19) Uani 1 1 d D U . . .
H139 H 0.447297 0.223526 0.078544 0.116 Uiso 1 1 calc R U . . .
C140 C 0.4217(2) 0.2062(2) 0.0200(3) 0.110(2) Uani 1 1 d D U . . .
H140 H 0.406531 0.226978 0.022311 0.132 Uiso 1 1 calc R U . . .
C141 C 0.41920(16) 0.17785(19) -0.0194(2) 0.0935(17) Uani 1 1 d D U . . .
C142 C 0.44267(13) 0.14813(16) -0.0203(2) 0.0762(13) Uani 1 1 d D U . . .
C143 C 0.39527(17) 0.1781(2) -0.0558(3) 0.107(2) Uani 1 1 d D U . . .
H143 H 0.379286 0.197912 -0.055958 0.128 Uiso 1 1 calc R U . . .
C144 C 0.39569(16) 0.1495(2) -0.0906(3) 0.0989(19) Uani 1 1 d D U . . .
H144 H 0.379464 0.148489 -0.115094 0.119 Uiso 1 1 calc R U . . .
C145 C 0.41993(14) 0.12104(19) -0.0908(2) 0.0857(15) Uani 1 1 d D U . . .
H145 H 0.419609 0.101131 -0.115773 0.103 Uiso 1 1 calc R U . . .
N34 N 0.7091(4) 0.0728(6) 0.2577(7) 0.088(4) Uiso 0.382(5) 1 d . U P A 2
N35 N 0.7709(5) 0.0844(6) 0.2653(6) 0.127(5) Uiso 0.382(5) 1 d D U P A 2
N36 N 0.8111(6) 0.1281(7) 0.2483(7) 0.148(5) Uiso 0.382(5) 1 d D U P A 2
C222 C 0.7266(6) 0.0430(8) 0.2712(9) 0.111(4) Uiso 0.382(5) 1 d . U P A 2
H222 H 0.717266 0.017791 0.278918 0.133 Uiso 0.382(5) 1 calc R U P A 2
C223 C 0.7587(5) 0.0456(7) 0.2752(6) 0.133(4) Uiso 0.382(5) 1 d D U P A 2
C224 C 0.7765(5) 0.0101(7) 0.2779(6) 0.139(5) Uiso 0.382(5) 1 d D U P A 2
H224 H 0.767544 -0.015467 0.284667 0.166 Uiso 0.382(5) 1 calc R U P A 2
C225 C 0.8088(5) 0.0136(8) 0.2702(6) 0.144(6) Uiso 0.382(5) 1 d D U P A 2
H225 H 0.821959 -0.009466 0.271609 0.173 Uiso 0.382(5) 1 calc R U P A 2
C226 C 0.8204(6) 0.0538(7) 0.2601(4) 0.161(5) Uiso 0.382(5) 1 d D U P A 2
C227 C 0.8020(5) 0.0887(7) 0.2576(4) 0.149(4) Uiso 0.382(5) 1 d D U P A 2
C228 C 0.8525(6) 0.0545(10) 0.2530(7) 0.184(7) Uiso 0.382(5) 1 d D U P A 2
H228 H 0.865562 0.031284 0.254432 0.221 Uiso 0.382(5) 1 calc R U P A 2
C229 C 0.8621(7) 0.0942(9) 0.2436(7) 0.184(5) Uiso 0.382(5) 1 d D U P A 2
H229 H 0.883384 0.098255 0.238206 0.220 Uiso 0.382(5) 1 calc R U P A 2
C230 C 0.8428(7) 0.1283(10) 0.2414(7) 0.178(5) Uiso 0.382(5) 1 d D U P A 2
H230 H 0.852044 0.153796 0.234744 0.213 Uiso 0.382(5) 1 calc R U P A 2
S1A S 0.62973(18) 0.6490(2) 0.4434(3) 0.0966(16) Uani 0.45 1 d D U P B 1
S2A S 0.6687(3) 0.6953(3) 0.4999(4) 0.098(2) Uani 0.45 1 d D U P B 1
F1A F 0.6118(3) 0.6129(4) 0.3667(5) 0.151(4) Uiso 0.45 1 d D U P B 1
F2A F 0.6597(3) 0.6033(4) 0.3870(4) 0.131(3) Uiso 0.45 1 d D U P B 1
F3A F 0.6428(4) 0.6635(5) 0.3532(6) 0.145(5) Uiso 0.45 1 d D U P B 1
F4A F 0.6701(3) 0.7606(5) 0.5291(6) 0.154(5) Uiso 0.45 1 d D U P B 1
F5A F 0.6815(5) 0.7524(6) 0.4461(7) 0.151(7) Uiso 0.45 1 d D U P B 1
F6A F 0.6339(4) 0.7517(5) 0.4645(6) 0.148(6) Uiso 0.45 1 d D U P B 1
O1A O 0.6045(3) 0.6769(4) 0.4336(5) 0.107(4) Uiso 0.45 1 d D U P B 1
O2A O 0.6252(3) 0.6133(3) 0.4740(4) 0.108(3) Uiso 0.45 1 d D U P B 1
O3A O 0.6504(3) 0.6954(4) 0.5409(4) 0.114(3) Uiso 0.45 1 d D U P B 1
O4A O 0.7020(3) 0.6954(4) 0.5100(5) 0.099(4) Uiso 0.45 1 d D U P B 1
N1A N 0.6624(3) 0.6687(5) 0.4558(6) 0.094(3) Uiso 0.45 1 d D U P B 1
C1A C 0.6383(4) 0.6308(5) 0.3851(6) 0.110(4) Uiso 0.45 1 d D U P B 1
C2A C 0.6633(5) 0.7504(5) 0.4798(7) 0.114(5) Uiso 0.45 1 d D U P B 1
S1G S 0.6322(3) 0.6486(4) 0.4243(4) 0.129(3) Uani 0.35 1 d D U P C 2
S2G S 0.6697(3) 0.6835(4) 0.5023(5) 0.110(3) Uani 0.35 1 d D U P C 2
O2G O 0.6316(4) 0.6063(5) 0.4158(6) 0.116(4) Uiso 0.35 1 d D U P C 2
O3G O 0.6499(3) 0.6701(5) 0.5377(5) 0.107(4) Uiso 0.35 1 d D U P C 2
O1G O 0.6064(4) 0.6669(6) 0.4538(7) 0.118(5) Uiso 0.35 1 d D U P C 2
O4G O 0.7016(4) 0.6787(6) 0.5126(7) 0.118(6) Uiso 0.35 1 d D U P C 2
F1G F 0.6303(5) 0.7144(6) 0.3745(7) 0.170(6) Uiso 0.35 1 d D U P C 2
F2G F 0.6005(5) 0.6676(6) 0.3475(7) 0.170(6) Uiso 0.35 1 d D U P C 2
N1G N 0.6647(5) 0.6580(7) 0.4521(8) 0.116(5) Uiso 0.35 1 d D U P C 2
F5G F 0.6717(3) 0.7747(4) 0.5076(6) 0.115(4) Uiso 0.35 1 d D U P C 2
F3G F 0.6532(6) 0.6625(8) 0.3459(10) 0.185(11) Uiso 0.35 1 d D U P C 2
F4G F 0.6315(3) 0.7450(5) 0.4824(7) 0.117(5) Uiso 0.35 1 d D U P C 2
F6G F 0.6729(7) 0.7542(10) 0.4443(10) 0.178(11) Uiso 0.35 1 d D U P C 2
C1G C 0.6274(6) 0.6756(8) 0.3684(8) 0.153(7) Uiso 0.35 1 d D U P C 2
C2G C 0.6628(5) 0.7384(6) 0.4873(9) 0.123(6) Uiso 0.35 1 d D U P C 2
S1B S 0.2592(3) 0.1244(4) 0.6073(5) 0.107(3) Uani 0.35 1 d D U P D 1
S2B S 0.2931(3) 0.0712(3) 0.6731(4) 0.119(3) Uani 0.35 1 d D U P D 1
F1B F 0.3051(5) 0.1727(7) 0.6009(8) 0.183(7) Uiso 0.35 1 d D U P D 1
F2B F 0.3068(4) 0.1278(6) 0.5549(6) 0.137(5) Uiso 0.35 1 d D U P D 1
F3B F 0.2713(4) 0.1664(6) 0.5359(7) 0.152(5) Uiso 0.35 1 d D U P D 1
F4B F 0.3474(5) 0.0567(6) 0.7015(8) 0.151(6) Uiso 0.35 1 d D U P D 1
F5B F 0.3364(5) 0.0649(8) 0.6186(8) 0.178(6) Uiso 0.35 1 d D U P D 1
F6B F 0.3449(5) 0.1082(6) 0.6632(9) 0.160(5) Uiso 0.35 1 d D U P D 1
O1B O 0.2414(4) 0.1560(5) 0.6225(6) 0.104(4) Uiso 0.35 1 d D U P D 1
O2B O 0.2463(5) 0.0864(6) 0.5867(8) 0.147(6) Uiso 0.35 1 d D U P D 1
O3B O 0.2862(5) 0.0618(7) 0.7197(7) 0.134(7) Uiso 0.35 1 d D U P D 1
O4B O 0.2841(4) 0.0372(5) 0.6458(7) 0.117(4) Uiso 0.35 1 d D U P D 1
N1B N 0.2809(5) 0.1139(6) 0.6533(7) 0.112(4) Uiso 0.35 1 d D U P D 1
C1B C 0.2859(5) 0.1505(8) 0.5705(8) 0.126(6) Uiso 0.35 1 d D U P D 1
C2B C 0.3339(5) 0.0707(9) 0.6621(10) 0.137(5) Uiso 0.35 1 d D U P D 1
S1M S 0.2586(4) 0.1152(5) 0.6090(6) 0.109(4) Uani 0.25 1 d D U P E 2
S2M S 0.2929(4) 0.0819(5) 0.6816(7) 0.130(3) Uani 0.25 1 d D U P E 2
N1M N 0.2759(7) 0.1222(8) 0.6598(10) 0.127(5) Uiso 0.25 1 d D U P E 2
O2M O 0.2532(8) 0.0715(8) 0.6030(13) 0.163(9) Uiso 0.25 1 d D U P E 2
O1M O 0.2323(5) 0.1416(7) 0.6116(8) 0.099(5) Uiso 0.25 1 d D U P E 2
O3M O 0.2981(8) 0.0990(10) 0.7336(9) 0.161(8) Uiso 0.25 1 d D U P E 2
O4M O 0.2796(7) 0.0431(8) 0.6824(13) 0.149(8) Uiso 0.25 1 d D U P E 2
F1M F 0.2601(5) 0.1327(8) 0.5199(8) 0.149(7) Uiso 0.25 1 d D U P E 2
F5M F 0.3422(5) 0.0922(7) 0.6290(7) 0.117(5) Uiso 0.25 1 d D U P E 2
F4M F 0.3504(5) 0.0471(6) 0.6818(9) 0.112(5) Uiso 0.25 1 d D U P E 2
F2M F 0.3024(4) 0.1046(6) 0.5503(6) 0.101(4) Uiso 0.25 1 d D U P E 2
F3M F 0.2918(7) 0.1662(8) 0.5685(12) 0.172(9) Uiso 0.25 1 d D U P E 2
F6M F 0.3443(4) 0.1138(6) 0.6995(8) 0.123(5) Uiso 0.25 1 d D U P E 2
C1M C 0.2799(5) 0.1309(8) 0.5583(8) 0.103(6) Uiso 0.25 1 d D U P E 2
C2M C 0.3347(6) 0.0807(9) 0.6731(11) 0.139(6) Uiso 0.25 1 d D U P E 2
S2N S 0.3227(4) 0.0767(5) 0.6615(5) 0.143(3) Uani 0.2 1 d D U P F 3
S1N S 0.2776(5) 0.0365(7) 0.5946(8) 0.198(6) Uani 0.2 1 d D U P F 3
O1N O 0.2845(12) 0.0683(13) 0.5600(17) 0.232(14) Uiso 0.2 1 d D U P F 3
O4N O 0.3164(10) 0.1105(10) 0.6319(14) 0.175(9) Uiso 0.2 1 d D U P F 3
O3N O 0.3563(6) 0.0706(14) 0.6607(15) 0.164(9) Uiso 0.2 1 d D U P F 3
O2N O 0.2473(7) 0.0367(15) 0.6035(17) 0.190(12) Uiso 0.2 1 d D U P F 3
N1N N 0.3025(8) 0.0394(10) 0.6412(12) 0.144(5) Uiso 0.2 1 d D U P F 3
F1N F 0.2978(8) 0.0072(11) 0.5265(12) 0.179(12) Uiso 0.2 1 d D U P F 3
F3N F 0.3301(9) -0.0025(17) 0.585(2) 0.28(2) Uiso 0.2 1 d D U P F 3
F2N F 0.2949(12) -0.0438(11) 0.5747(19) 0.250(19) Uiso 0.2 1 d D U P F 3
F5N F 0.3286(10) 0.1071(11) 0.7494(14) 0.206(13) Uiso 0.2 1 d D U P F 3
C2N C 0.3154(8) 0.0764(11) 0.7252(9) 0.134(6) Uiso 0.2 1 d D U P F 3
F4N F 0.3282(9) 0.0419(11) 0.7447(14) 0.201(13) Uiso 0.2 1 d D U P F 3
C1N C 0.3004(10) -0.0060(11) 0.5697(14) 0.198(11) Uiso 0.2 1 d D U P F 3
F6N F 0.2856(7) 0.0747(12) 0.7297(13) 0.143(9) Uiso 0.2 1 d D U P F 3
S1C S 0.3674(3) 0.0673(3) 0.4491(4) 0.115(3) Uani 0.4 1 d D U P G 1
S2C S 0.3569(3) -0.0060(4) 0.3980(5) 0.116(3) Uani 0.4 1 d D U P G 1
F1C F 0.3458(2) 0.1393(3) 0.4553(4) 0.089(3) Uiso 0.4 1 d D U P G 1
F2C F 0.3355(4) 0.1089(4) 0.3854(5) 0.121(4) Uiso 0.4 1 d D U P G 1
F3C F 0.3106(3) 0.0927(5) 0.4422(6) 0.124(4) Uiso 0.4 1 d D U P G 1
F4C F 0.3591(3) 0.0061(5) 0.3068(6) 0.151(5) Uiso 0.4 1 d D U P G 1
F5C F 0.3163(4) 0.0257(6) 0.3376(7) 0.159(6) Uiso 0.4 1 d D U P G 1
F6C F 0.3252(5) -0.0385(6) 0.3263(7) 0.170(7) Uiso 0.4 1 d D U P G 1
O1C O 0.3979(4) 0.0886(6) 0.4620(7) 0.134(5) Uiso 0.4 1 d D U P G 1
O2C O 0.3570(4) 0.0447(6) 0.4898(7) 0.135(5) Uiso 0.4 1 d D U P G 1
O3C O 0.3325(4) -0.0157(6) 0.4304(7) 0.157(6) Uiso 0.4 1 d D U P G 1
O4C O 0.3769(4) -0.0384(5) 0.3882(7) 0.127(5) Uiso 0.4 1 d D U P G 1
N1C N 0.3731(4) 0.0348(4) 0.4064(6) 0.110(4) Uiso 0.4 1 d D U P G 1
C1C C 0.3383(5) 0.1036(6) 0.4344(8) 0.119(6) Uiso 0.4 1 d D U P G 1
C2C C 0.3378(5) -0.0014(7) 0.3363(7) 0.137(5) Uiso 0.4 1 d D U P G 1
S1I S 0.3679(3) 0.0570(3) 0.4548(4) 0.117(3) Uani 0.4 1 d D U P H 2
S2I S 0.3608(4) -0.0044(5) 0.3904(6) 0.137(3) Uani 0.4 1 d D U P H 2
O1I O 0.3604(3) 0.0646(4) 0.5074(5) 0.106(4) Uiso 0.4 1 d D U P H 2
O2I O 0.3959(3) 0.0724(4) 0.4468(5) 0.100(4) Uiso 0.4 1 d D U P H 2
O3I O 0.3751(3) 0.0208(4) 0.3577(5) 0.121(4) Uiso 0.4 1 d D U P H 2
O4I O 0.3697(4) -0.0429(5) 0.4088(6) 0.120(5) Uiso 0.4 1 d D U P H 2
N1I N 0.3529(4) 0.0182(5) 0.4429(6) 0.121(4) Uiso 0.4 1 d D U P H 2
F4I F 0.3039(4) -0.0217(5) 0.3963(6) 0.160(5) Uiso 0.4 1 d D U P H 2
F2I F 0.3114(3) 0.0786(5) 0.4251(6) 0.132(5) Uiso 0.4 1 d D U P H 2
F1I F 0.3342(5) 0.1260(6) 0.4575(7) 0.170(6) Uiso 0.4 1 d D U P H 2
F3I F 0.3499(4) 0.1083(4) 0.3863(5) 0.121(4) Uiso 0.4 1 d D U P H 2
F6I F 0.3076(4) 0.0328(5) 0.3591(7) 0.148(5) Uiso 0.4 1 d D U P H 2
F5I F 0.3179(5) -0.0194(8) 0.3217(8) 0.197(8) Uiso 0.4 1 d D U P H 2
C1I C 0.3391(5) 0.0944(6) 0.4291(7) 0.110(5) Uiso 0.4 1 d D U P H 2
C2I C 0.3208(5) -0.0041(7) 0.3637(8) 0.137(5) Uiso 0.4 1 d D U P H 2
S1D S 0.5607(3) 0.3005(3) 0.5625(4) 0.098(3) Uani 0.25 1 d D U P I 1
S2D S 0.5728(3) 0.3489(3) 0.6439(4) 0.130(3) Uani 0.25 1 d D U P I 1
F1D F 0.5099(6) 0.2795(8) 0.6040(10) 0.132(8) Uiso 0.25 1 d D U P I 1
F2D F 0.5471(4) 0.2363(5) 0.6075(8) 0.107(5) Uiso 0.25 1 d D U P I 1
F3D F 0.5236(5) 0.2503(7) 0.5355(8) 0.128(7) Uiso 0.25 1 d D U P I 1
F4D F 0.5292(8) 0.3106(9) 0.6819(13) 0.195(8) Uiso 0.25 1 d D U P I 1
F5D F 0.5171(6) 0.3765(9) 0.6746(11) 0.173(8) Uiso 0.25 1 d D U P I 1
F6D F 0.5444(9) 0.3537(12) 0.7343(11) 0.215(10) Uiso 0.25 1 d D U P I 1
O1D O 0.5467(6) 0.3079(8) 0.5132(8) 0.118(6) Uiso 0.25 1 d D U P I 1
O2D O 0.5884(6) 0.2776(10) 0.5535(14) 0.100(9) Uiso 0.25 1 d D U P I 1
O3D O 0.5946(6) 0.3179(7) 0.6549(10) 0.142(8) Uiso 0.25 1 d D U P I 1
O4D O 0.5850(7) 0.3907(7) 0.6407(11) 0.146(8) Uiso 0.25 1 d D U P I 1
N1D N 0.5562(6) 0.3380(7) 0.5906(7) 0.106(4) Uiso 0.25 1 d D U P I 1
C1D C 0.5322(6) 0.2606(8) 0.5790(10) 0.135(6) Uiso 0.25 1 d D U P I 1
C2D C 0.5405(7) 0.3489(10) 0.6874(11) 0.156(6) Uiso 0.25 1 d D U P I 1
S1H S 0.5610(3) 0.3090(4) 0.5801(4) 0.117(3) Uani 0.3 1 d D U P J 2
S2H S 0.5539(3) 0.3525(5) 0.6654(5) 0.170(3) Uani 0.3 1 d D U P J 2
O1H O 0.5511(5) 0.3399(5) 0.5478(7) 0.112(5) Uiso 0.3 1 d D U P J 2
O3H O 0.5705(7) 0.3913(7) 0.6627(11) 0.166(8) Uiso 0.3 1 d D U P J 2
O4H O 0.5202(6) 0.3545(12) 0.6600(13) 0.197(9) Uiso 0.3 1 d D U P J 2
O2H O 0.5879(5) 0.2823(7) 0.5684(9) 0.107(7) Uiso 0.3 1 d D U P J 2
N1H N 0.5712(6) 0.3166(8) 0.6349(7) 0.141(5) Uiso 0.3 1 d D U P J 2
C1H C 0.5320(6) 0.2688(7) 0.5872(10) 0.127(5) Uiso 0.3 1 d D U P J 2
F1H F 0.5265(5) 0.2395(6) 0.5533(8) 0.131(6) Uiso 0.3 1 d D U P J 2
F2H F 0.5052(5) 0.2886(7) 0.5914(8) 0.121(6) Uiso 0.3 1 d D U P J 2
F5H F 0.5463(7) 0.3043(9) 0.7326(12) 0.219(9) Uiso 0.3 1 d D U P J 2
F4H F 0.5580(10) 0.3683(11) 0.7561(14) 0.285(16) Uiso 0.3 1 d D U P J 2
F3H F 0.5413(5) 0.2513(7) 0.6302(8) 0.156(6) Uiso 0.3 1 d D U P J 2
F6H F 0.5895(7) 0.3223(10) 0.7279(12) 0.214(10) Uiso 0.3 1 d D U P J 2
C2H C 0.5622(8) 0.3381(10) 0.7280(9) 0.180(7) Uiso 0.3 1 d D U P J 2
S1J S 0.5400(3) 0.2816(4) 0.5832(5) 0.128(3) Uani 0.2 1 d D U P K -3
S2J S 0.5494(4) 0.3254(6) 0.6708(6) 0.169(4) Uani 0.2 1 d D U P K -3
C1J C 0.5678(6) 0.3051(8) 0.5443(10) 0.119(6) Uiso 0.2 1 d D U P K -3
F4J F 0.4853(8) 0.3308(12) 0.6658(13) 0.185(12) Uiso 0.2 1 d D U P K -3
F5J F 0.5040(10) 0.2804(11) 0.6978(17) 0.225(16) Uiso 0.2 1 d D U P K -3
F2J F 0.5929(5) 0.2822(8) 0.5444(10) 0.090(7) Uiso 0.2 1 d D U P K -3
F1J F 0.5688(5) 0.3460(6) 0.5546(8) 0.103(5) Uiso 0.2 1 d D U P K -3
F3J F 0.5555(6) 0.2945(8) 0.5002(8) 0.120(7) Uiso 0.2 1 d D U P K -3
N1J N 0.5556(8) 0.2869(10) 0.6374(9) 0.139(6) Uiso 0.2 1 d D U P K -3
O4J O 0.5461(10) 0.3652(9) 0.6449(14) 0.153(8) Uiso 0.2 1 d D U P K -3
O2J O 0.5121(6) 0.3054(9) 0.5761(11) 0.111(7) Uiso 0.2 1 d D U P K -3
O1J O 0.5422(7) 0.2396(6) 0.5743(12) 0.110(7) Uiso 0.2 1 d D U P K -3
O3J O 0.5703(9) 0.3190(13) 0.7118(12) 0.168(9) Uiso 0.2 1 d D U P K -3
C2J C 0.5102(7) 0.3205(12) 0.6933(14) 0.178(9) Uiso 0.2 1 d D U P K -3
F6J F 0.5103(8) 0.3439(11) 0.7325(11) 0.175(10) Uiso 0.2 1 d D U P K -3
N1S N 0.1866(4) 0.1770(6) 0.1064(8) 0.296(11) Uani 1 1 d D U . . .
C1S C 0.1721(4) 0.2055(5) 0.1176(7) 0.203(6) Uani 1 1 d D U . . .
C2S C 0.1484(4) 0.2305(6) 0.1350(8) 0.255(9) Uani 1 1 d D U . . .
H2S1 H 0.132547 0.213386 0.148588 0.382 Uiso 1 1 calc R U . . .
H2S2 H 0.139026 0.246688 0.108178 0.382 Uiso 1 1 calc R U . . .
H2S3 H 0.157230 0.248825 0.160079 0.382 Uiso 1 1 calc R U . . .
N2S N 0.34341(18) 0.2386(3) 0.0021(3) 0.136(3) Uani 1 1 d D U . . .
C3S C 0.3191(2) 0.2461(4) -0.0071(4) 0.154(4) Uani 1 1 d D U . . .
C4S C 0.2902(6) 0.2730(11) -0.0155(13) 0.217(12) Uiso 0.56(4) 1 d D U P L 1
C4X C 0.2852(5) 0.2423(14) -0.0294(13) 0.185(12) Uiso 0.44(4) 1 d D U P L 2
N3S N 0.3860(2) 0.1019(3) 0.0435(4) 0.146(3) Uani 1 1 d D U . . .
C5S C 0.3629(3) 0.0964(5) 0.0233(6) 0.185(6) Uani 1 1 d D U . . .
C6S C 0.3350(4) 0.0910(8) -0.0075(9) 0.317(14) Uani 1 1 d D U . . .
H6S1 H 0.327399 0.117657 -0.018940 0.475 Uiso 1 1 calc R U . . .
H6S2 H 0.319157 0.077727 0.010872 0.475 Uiso 1 1 calc R U . . .
H6S3 H 0.339520 0.074046 -0.035386 0.475 Uiso 1 1 calc R U . . .
N4S N 0.3012(2) 0.4082(4) 0.2828(4) 0.165(4) Uani 1 1 d D U . . .
C7S C 0.2852(2) 0.3804(4) 0.2736(4) 0.141(3) Uani 1 1 d D U . . .
C8S C 0.2666(3) 0.3469(4) 0.2605(5) 0.166(4) Uani 1 1 d D U . . .
H8S1 H 0.247087 0.356414 0.244715 0.248 Uiso 1 1 calc R U . . .
H8S2 H 0.262242 0.331259 0.289563 0.248 Uiso 1 1 calc R U . . .
H8S3 H 0.277315 0.329443 0.238145 0.248 Uiso 1 1 calc R U . . .
N5S N 0.41108(19) 0.1482(3) 0.6432(3) 0.133(3) Uani 1 1 d D U . . .
C9S C 0.3976(2) 0.1506(3) 0.6084(3) 0.117(3) Uani 1 1 d D U . . .
C10S C 0.3814(3) 0.1478(5) 0.5600(4) 0.186(5) Uani 1 1 d D U . . .
H10A H 0.379010 0.175128 0.546119 0.278 Uiso 1 1 calc R U . . .
H10B H 0.360976 0.135539 0.563009 0.278 Uiso 1 1 calc R U . . .
H10C H 0.393490 0.130857 0.538920 0.278 Uiso 1 1 calc R U . . .
N6S N 0.5329(4) 0.2509(5) 0.7952(6) 0.129(5) Uiso 0.5 1 d D U P M 1
C11S C 0.5420(5) 0.2813(6) 0.8127(8) 0.132(6) Uiso 0.5 1 d D U P M 1
C12S C 0.5516(6) 0.3218(6) 0.8267(10) 0.162(8) Uiso 0.5 1 d D U P M 1
O1S O 0.83355(19) 0.2578(3) 0.2490(4) 0.149(3) Uani 0.75 1 d D U P N 3
C32S C 0.8586(3) 0.2822(5) 0.2344(7) 0.166(5) Uani 0.75 1 d D U P N 3
H32S H 0.853023 0.293788 0.201620 0.199 Uiso 0.75 1 calc R U P N 3
C33S C 0.8877(4) 0.2594(6) 0.2322(12) 0.248(12) Uani 0.75 1 d D U P N 3
H33A H 0.904025 0.277646 0.221986 0.373 Uiso 0.75 1 calc R U P N 3
H33B H 0.893653 0.248274 0.264264 0.373 Uiso 0.75 1 calc R U P N 3
H33C H 0.884913 0.237040 0.208896 0.373 Uiso 0.75 1 calc R U P N 3
C34S C 0.8613(6) 0.3180(6) 0.2719(9) 0.230(10) Uani 0.75 1 d D U P N 3
H34A H 0.878180 0.336107 0.263953 0.345 Uiso 0.75 1 calc R U P N 3
H34B H 0.841825 0.333273 0.270767 0.345 Uiso 0.75 1 calc R U P N 3
H34C H 0.865402 0.306824 0.304496 0.345 Uiso 0.75 1 calc R U P N 3
C35S C 0.8025(3) 0.2662(5) 0.2325(5) 0.146(4) Uani 0.75 1 d D U P N 3
H35S H 0.799786 0.296374 0.235307 0.176 Uiso 0.75 1 calc R U P N 3
C36S C 0.7983(4) 0.2565(9) 0.1807(6) 0.225(10) Uani 0.75 1 d D U P N 3
H36A H 0.776974 0.262362 0.169307 0.338 Uiso 0.75 1 calc R U P N 3
H36B H 0.812485 0.273092 0.162542 0.338 Uiso 0.75 1 calc R U P N 3
H36C H 0.802754 0.227593 0.175742 0.338 Uiso 0.75 1 calc R U P N 3
C37S C 0.7800(4) 0.2476(7) 0.2632(7) 0.197(8) Uani 0.75 1 d D U P N 3
H37A H 0.759034 0.254195 0.250470 0.296 Uiso 0.75 1 calc R U P N 3
H37B H 0.782766 0.217943 0.263397 0.296 Uiso 0.75 1 calc R U P N 3
H37C H 0.783119 0.258058 0.296265 0.296 Uiso 0.75 1 calc R U P N 3
N7S N 0.2186(4) 0.0138(6) 0.3610(7) 0.147(5) Uiso 0.5 1 d D U P O 1
C13S C 0.2314(5) -0.0152(6) 0.3493(9) 0.145(6) Uiso 0.5 1 d D U P O 1
C14S C 0.2407(6) -0.0520(7) 0.3254(10) 0.164(7) Uiso 0.5 1 d D U P O 1
N7A N 0.2029(9) 0.0255(12) 0.3147(15) 0.161(10) Uiso 0.25 1 d D U P P 2
C13A C 0.2177(11) -0.0051(13) 0.3143(15) 0.151(7) Uiso 0.25 1 d D U P P 2
C14A C 0.2313(12) -0.0370(14) 0.2840(19) 0.170(10) Uiso 0.25 1 d D U P P 2
S1K S 0.27877(17) 0.2929(2) 0.1296(3) 0.1251(19) Uani 0.35 1 d D U P Q 1
S2K S 0.23436(16) 0.3462(3) 0.0796(3) 0.129(2) Uani 0.35 1 d D U P Q 1
O1K O 0.2818(8) 0.2821(10) 0.1807(8) 0.157(10) Uiso 0.35 1 d D U P Q 1
O2K O 0.2728(4) 0.2595(4) 0.0994(5) 0.105(4) Uiso 0.35 1 d D U P Q 1
O3K O 0.2321(6) 0.3895(6) 0.0727(9) 0.167(7) Uiso 0.35 1 d D U P Q 1
O4K O 0.2354(5) 0.3225(6) 0.0380(7) 0.144(6) Uiso 0.35 1 d D U P Q 1
F2K F 0.3378(5) 0.2837(7) 0.1178(9) 0.173(7) Uiso 0.35 1 d D U P Q 1
F1K F 0.3112(4) 0.3247(5) 0.0615(6) 0.143(5) Uiso 0.35 1 d D U P Q 1
F3K F 0.3273(4) 0.3422(6) 0.1354(7) 0.158(5) Uiso 0.35 1 d D U P Q 1
C1K C 0.3165(5) 0.3111(7) 0.1087(8) 0.135(6) Uiso 0.35 1 d D U P Q 1
F4K F 0.1961(5) 0.3527(6) 0.1465(7) 0.178(7) Uiso 0.35 1 d D U P Q 1
F5K F 0.1761(5) 0.3357(7) 0.0865(8) 0.194(8) Uiso 0.35 1 d D U P Q 1
F6K F 0.2014(6) 0.2908(7) 0.1185(10) 0.232(10) Uiso 0.35 1 d D U P Q 1
C2K C 0.1993(6) 0.3301(9) 0.1120(10) 0.171(8) Uiso 0.35 1 d D U P Q 1
N1K N 0.2584(5) 0.3355(6) 0.1253(8) 0.135(5) Uiso 0.35 1 d D U P Q 1
S1L S 0.29897(13) 0.3441(2) 0.1189(2) 0.1297(18) Uani 0.4 1 d D U P R 2
S2L S 0.2627(2) 0.3747(4) 0.0450(4) 0.190(3) Uani 0.4 1 d D U P R 2
O1L O 0.2980(4) 0.3651(6) 0.1654(6) 0.147(5) Uiso 0.4 1 d D U P R 2
O2L O 0.3255(5) 0.3545(9) 0.0920(10) 0.214(9) Uiso 0.4 1 d D U P R 2
O4L O 0.2323(5) 0.3755(8) 0.0244(9) 0.199(8) Uiso 0.4 1 d D U P R 2
O3L O 0.2851(6) 0.3510(9) 0.0166(10) 0.227(10) Uiso 0.4 1 d D U P R 2
F2L F 0.2886(5) 0.2724(7) 0.0878(8) 0.189(7) Uiso 0.4 1 d D U P R 2
F4L F 0.2647(6) 0.4516(8) 0.0496(10) 0.249(10) Uiso 0.4 1 d D U P R 2
F1L F 0.3260(5) 0.2723(7) 0.1344(8) 0.187(7) Uiso 0.4 1 d D U P R 2
F5L F 0.2817(9) 0.4127(12) -0.0162(12) 0.326(15) Uiso 0.4 1 d D U P R 2
F3L F 0.2890(5) 0.2800(7) 0.1715(7) 0.150(7) Uiso 0.4 1 d D U P R 2
C1L C 0.3013(7) 0.2899(6) 0.1289(9) 0.152(6) Uiso 0.4 1 d D U P R 2
N1L N 0.2646(5) 0.3607(7) 0.0991(7) 0.158(5) Uiso 0.4 1 d D U P R 2
C2L C 0.2821(7) 0.4226(8) 0.0322(13) 0.214(9) Uiso 0.4 1 d D U P R 2
F6L F 0.3104(6) 0.4221(10) 0.0417(12) 0.272(12) Uiso 0.4 1 d D U P R 2
N9S N 0.8265(7) 0.0478(10) 0.3881(13) 0.134(9) Uiso 0.25 1 d D U P S 2
C17S C 0.8027(8) 0.0329(15) 0.3925(19) 0.154(11) Uiso 0.25 1 d D U P S 2
C18S C 0.7721(7) 0.0154(12) 0.3929(15) 0.130(11) Uiso 0.25 1 d D U P S 2
S1 S 0.46433(4) 0.24031(5) 0.19671(5) 0.0806(4) Uani 1 1 d D U . . .
O1 O 0.49924(12) 0.2388(2) 0.18426(17) 0.078(4) Uiso 0.351(3) 1 d D U P T 1
H1Z H 0.51075(10) 0.2489(2) 0.20557(12) 0.093 Uiso 0.351(3) 1 d D U P T 1
O2 O 0.4549(3) 0.1969(3) 0.1958(4) 0.081(3) Uiso 0.351(3) 1 d D U P T 1
O3 O 0.4497(3) 0.2637(3) 0.1614(4) 0.086(3) Uiso 0.351(3) 1 d D U P T 1
O4 O 0.46613(11) 0.2564(3) 0.24667(13) 0.085(3) Uiso 0.351(3) 1 d D U P T 1
O1' O 0.4857(3) 0.2507(3) 0.1554(4) 0.077(3) Uiso 0.333(3) 1 d D U P T 2
O2' O 0.4745(3) 0.2059(3) 0.2217(5) 0.087(3) Uiso 0.333(3) 1 d D U P T 2
O3' O 0.4710(2) 0.2790(3) 0.2289(4) 0.073(3) Uiso 0.333(3) 1 d D U P T 2
O4' O 0.4337(3) 0.2440(4) 0.1774(5) 0.091(3) Uiso 0.333(3) 1 d D U P T 2
O1'' O 0.4948(3) 0.2451(4) 0.1797(5) 0.074(3) Uiso 0.317(3) 1 d D U P T 3
O3'' O 0.4487(3) 0.2768(3) 0.2093(5) 0.088(3) Uiso 0.317(3) 1 d D U P T 3
O2'' O 0.4449(3) 0.2161(4) 0.1591(5) 0.094(3) Uiso 0.317(3) 1 d D U P T 3
O4'' O 0.4653(3) 0.2127(4) 0.2417(4) 0.082(3) Uiso 0.317(3) 1 d D U P T 3

loop_
_atom_site_aniso_label
_atom_site_aniso_U_11
_atom_site_aniso_U_22
_atom_site_aniso_U_33
_atom_site_aniso_U_23
_atom_site_aniso_U_13
_atom_site_aniso_U_12
Ag1 0.0748(3) 0.1338(5) 0.1575(6) -0.0266(4) -0.0032(3) -0.0074(3)
Ag2 0.0739(3) 0.1038(4) 0.0925(3) -0.0062(3) 0.0093(2) -0.0027(2)
Ag3 0.0865(3) 0.0678(3) 0.0814(3) -0.01001(19) 0.0035(2) 0.00293(19)
Ag4 0.0920(3) 0.0763(3) 0.0838(3) -0.0121(2) 0.0006(2) -0.0038(2)
Ag5 0.0901(3) 0.0638(2) 0.0574(2) 0.00134(16) 0.00478(19) -0.01641(18)
Ag6 0.0876(3) 0.0687(2) 0.0581(2) 0.00143(16) 0.00150(19) -0.01206(19)
N1 0.102(4) 0.115(5) 0.187(7) -0.020(4) 0.046(5) -0.020(4)
N2 0.072(3) 0.114(4) 0.112(4) 0.001(3) 0.021(3) -0.009(3)
N3 0.073(3) 0.105(4) 0.094(3) 0.005(3) 0.009(2) -0.001(2)
N4 0.082(3) 0.075(3) 0.068(3) -0.007(2) 0.010(2) 0.003(2)
N5 0.082(3) 0.079(3) 0.087(3) -0.006(2) 0.002(2) 0.000(2)
N6 0.102(4) 0.072(3) 0.112(4) -0.008(3) -0.015(3) 0.005(3)
N7 0.111(4) 0.094(4) 0.083(3) 0.014(3) 0.010(3) 0.018(3)
N8 0.093(3) 0.088(3) 0.098(3) 0.016(3) 0.006(3) 0.008(3)
N9 0.103(4) 0.097(4) 0.089(3) 0.023(3) -0.007(3) -0.013(3)
N10 0.095(3) 0.086(3) 0.076(3) 0.011(2) 0.004(2) 0.003(2)
C1 0.147(8) 0.162(8) 0.271(13) -0.012(9) 0.108(9) -0.044(7)
C2 0.198(11) 0.172(10) 0.298(14) -0.004(9) 0.138(11) -0.057(9)
C3 0.131(7) 0.167(8) 0.209(11) 0.026(7) 0.076(8) -0.023(7)
C4 0.094(5) 0.164(7) 0.156(7) 0.010(5) 0.051(5) -0.011(5)
C5 0.087(4) 0.131(6) 0.155(7) 0.000(5) 0.041(5) -0.015(4)
C6 0.117(6) 0.176(8) 0.157(8) 0.003(6) 0.059(6) -0.027(6)
C7 0.107(5) 0.136(6) 0.123(6) 0.007(5) 0.045(5) -0.008(4)
C8 0.091(4) 0.116(5) 0.113(5) -0.013(4) 0.036(4) -0.008(4)
C9 0.082(4) 0.113(5) 0.103(4) -0.005(4) 0.023(3) -0.006(3)
C10 0.079(3) 0.080(3) 0.086(3) 0.005(3) 0.011(3) 0.004(3)
C11 0.085(3) 0.077(3) 0.076(3) 0.006(3) 0.016(3) 0.013(3)
C12 0.092(4) 0.076(3) 0.074(3) -0.002(3) 0.005(3) 0.007(3)
C13 0.088(4) 0.082(3) 0.080(3) 0.010(3) -0.001(3) 0.004(3)
C14 0.092(4) 0.107(4) 0.075(3) 0.003(3) 0.006(3) 0.002(3)
C15 0.084(4) 0.102(4) 0.083(3) -0.005(3) 0.001(3) -0.004(3)
C16 0.092(3) 0.076(3) 0.072(3) 0.004(3) 0.013(3) 0.000(3)
C17 0.105(4) 0.073(3) 0.070(3) 0.000(3) 0.010(3) 0.012(3)
C18 0.106(4) 0.072(3) 0.071(3) -0.005(3) 0.004(3) 0.009(3)
C19 0.089(3) 0.069(3) 0.062(3) -0.002(2) 0.015(2) -0.001(2)
C20 0.089(3) 0.067(3) 0.076(3) -0.002(2) 0.009(3) -0.002(3)
C21 0.098(4) 0.076(3) 0.073(3) -0.005(3) 0.002(3) 0.001(3)
C22 0.092(4) 0.072(3) 0.081(3) -0.016(3) 0.010(3) 0.002(3)
C23 0.086(3) 0.070(3) 0.089(4) -0.011(3) 0.009(3) 0.005(3)
C24 0.096(4) 0.075(3) 0.112(5) -0.003(3) 0.004(3) 0.007(3)
C25 0.105(5) 0.084(4) 0.149(6) -0.025(4) -0.010(4) 0.023(4)
C26 0.097(4) 0.091(4) 0.141(6) -0.015(4) -0.012(4) 0.015(3)
C27 0.096(4) 0.075(3) 0.094(4) -0.004(3) -0.007(3) 0.000(3)
C28 0.136(7) 0.097(5) 0.168(8) -0.011(5) -0.056(6) 0.028(5)
C29 0.154(7) 0.105(5) 0.155(8) -0.018(5) -0.067(6) 0.024(5)
C30 0.133(6) 0.088(4) 0.113(5) -0.012(4) -0.030(4) -0.002(4)
C31 0.107(4) 0.079(3) 0.078(4) 0.006(3) 0.015(3) 0.016(3)
C32 0.089(4) 0.119(5) 0.112(5) 0.035(4) 0.019(4) 0.009(4)
C33 0.087(4) 0.117(5) 0.103(5) 0.028(4) 0.008(3) 0.015(4)
C34 0.098(4) 0.095(4) 0.080(4) 0.011(3) 0.002(3) 0.016(3)
C35 0.095(4) 0.097(4) 0.081(4) 0.010(3) 0.010(3) 0.011(3)
C36 0.091(4) 0.082(3) 0.073(3) 0.001(3) 0.009(3) 0.011(3)
C37 0.122(5) 0.103(5) 0.082(4) 0.012(3) 0.005(4) 0.026(4)
C38 0.119(5) 0.098(4) 0.099(4) 0.021(4) 0.010(4) 0.040(4)
C39 0.136(6) 0.174(8) 0.112(5) 0.026(6) 0.014(5) 0.076(6)
C40 0.134(7) 0.187(9) 0.113(6) 0.032(6) 0.001(5) 0.058(6)
C41 0.113(5) 0.106(5) 0.113(5) 0.028(4) 0.001(4) 0.015(4)
C42 0.106(4) 0.075(3) 0.095(4) 0.024(3) -0.001(3) 0.002(3)
C43 0.122(6) 0.126(6) 0.118(5) 0.045(5) -0.008(4) 0.015(5)
C44 0.122(5) 0.105(5) 0.104(5) 0.040(4) -0.009(4) -0.011(4)
C45 0.104(4) 0.117(5) 0.099(4) 0.025(4) 0.001(4) -0.017(4)
N11 0.093(4) 0.140(5) 0.129(5) -0.016(4) -0.027(3) 0.006(4)
N12 0.091(3) 0.106(4) 0.083(3) -0.008(3) -0.004(2) 0.011(3)
N13 0.077(3) 0.082(3) 0.073(3) 0.002(2) 0.008(2) -0.001(2)
N14 0.102(3) 0.080(3) 0.060(2) 0.007(2) 0.002(2) 0.001(2)
N15 0.095(3) 0.078(3) 0.060(2) -0.001(2) 0.000(2) -0.004(2)
N16 0.105(3) 0.067(2) 0.064(2) 0.010(2) 0.000(2) -0.012(2)
N17 0.091(3) 0.072(2) 0.064(2) -0.006(2) 0.005(2) -0.001(2)
N18 0.103(3) 0.069(2) 0.065(3) -0.012(2) 0.011(2) 0.000(2)
N19 0.108(3) 0.074(3) 0.080(3) -0.006(2) 0.001(3) -0.002(2)
N20 0.107(3) 0.074(3) 0.071(3) 0.009(2) 0.001(2) -0.002(2)
C51 0.118(6) 0.212(11) 0.156(7) -0.012(8) -0.046(5) 0.011(7)
C52 0.170(8) 0.224(12) 0.142(7) -0.034(9) -0.042(7) -0.018(9)
C53 0.160(7) 0.205(11) 0.124(7) -0.025(7) -0.036(6) 0.000(8)
C54 0.137(5) 0.148(7) 0.093(4) -0.023(5) -0.011(4) 0.005(6)
C55 0.104(4) 0.130(6) 0.106(4) -0.018(4) -0.020(3) 0.010(4)
C56 0.143(5) 0.152(7) 0.081(4) -0.024(5) 0.000(4) 0.012(6)
C57 0.121(5) 0.126(6) 0.080(4) -0.013(4) 0.015(3) 0.006(5)
C58 0.096(4) 0.094(4) 0.075(3) -0.012(3) 0.009(3) 0.003(3)
C59 0.082(3) 0.093(4) 0.077(3) -0.008(3) 0.012(3) 0.002(3)
C60 0.069(3) 0.070(3) 0.072(3) 0.002(2) 0.005(2) 0.001(2)
C61 0.082(3) 0.077(3) 0.073(3) 0.011(3) 0.008(3) -0.002(3)
C62 0.084(3) 0.080(3) 0.077(3) 0.002(3) 0.000(3) -0.001(3)
C63 0.083(3) 0.068(3) 0.075(3) 0.010(2) 0.004(2) 0.001(2)
C64 0.083(3) 0.087(4) 0.071(3) 0.009(3) 0.013(3) 0.002(3)
C65 0.074(3) 0.083(3) 0.076(3) 0.002(3) 0.008(2) -0.002(3)
C66 0.101(4) 0.072(3) 0.069(3) 0.008(2) 0.003(3) -0.002(3)
C67 0.084(3) 0.079(3) 0.063(3) 0.001(2) 0.004(2) 0.001(3)
C68 0.092(4) 0.073(3) 0.070(3) 0.002(2) 0.000(3) 0.000(3)
C69 0.107(4) 0.081(3) 0.063(3) 0.005(2) 0.004(3) 0.009(3)
C70 0.197(8) 0.088(4) 0.061(3) 0.000(3) -0.007(4) 0.021(5)
C71 0.179(8) 0.079(4) 0.072(3) 0.002(3) -0.012(4) 0.023(4)
C72 0.130(5) 0.091(4) 0.065(3) -0.008(3) -0.002(3) 0.020(4)
C73 0.108(4) 0.085(3) 0.066(3) -0.007(3) 0.005(3) 0.007(3)
C74 0.128(5) 0.094(4) 0.076(4) -0.016(3) -0.008(3) 0.009(4)
C75 0.111(5) 0.092(4) 0.067(3) -0.011(3) 0.002(3) 0.001(3)
C76 0.094(4) 0.086(3) 0.060(3) -0.001(2) 0.002(2) -0.007(3)
C77 0.087(3) 0.078(3) 0.054(3) 0.006(2) 0.006(2) -0.010(2)
C78 0.117(5) 0.092(4) 0.065(3) -0.003(3) -0.014(3) 0.000(3)
C79 0.123(5) 0.092(4) 0.069(3) 0.008(3) -0.015(3) 0.007(4)
C80 0.131(5) 0.061(3) 0.076(3) 0.003(3) -0.013(3) -0.014(3)
C81 0.089(3) 0.080(3) 0.070(3) 0.008(3) -0.004(3) 0.001(3)
C82 0.093(4) 0.074(3) 0.091(4) 0.003(3) -0.011(3) 0.007(3)
C83 0.086(3) 0.080(3) 0.080(3) -0.003(3) -0.009(3) 0.003(3)
C84 0.091(3) 0.069(3) 0.065(3) 0.000(2) 0.009(3) 0.004(2)
C85 0.087(3) 0.077(3) 0.066(3) 0.003(3) 0.008(3) 0.008(3)
C86 0.092(4) 0.080(3) 0.072(3) 0.009(3) 0.007(3) -0.002(3)
C87 0.091(4) 0.073(3) 0.064(3) -0.010(2) 0.006(3) 0.008(2)
C88 0.098(3) 0.071(3) 0.064(3) -0.009(2) 0.008(3) 0.010(3)
C89 0.104(4) 0.083(3) 0.081(4) 0.005(3) 0.004(3) 0.017(3)
C90 0.113(4) 0.076(3) 0.085(4) 0.001(3) -0.001(4) 0.013(3)
C91 0.122(4) 0.071(3) 0.070(3) -0.012(3) 0.003(3) 0.008(3)
C92 0.109(4) 0.074(3) 0.055(3) -0.004(2) 0.009(3) 0.001(3)
C93 0.129(5) 0.076(3) 0.095(4) 0.007(3) 0.009(4) 0.007(3)
C94 0.128(5) 0.083(4) 0.088(4) -0.003(3) 0.017(4) -0.011(3)
C95 0.126(5) 0.081(3) 0.083(4) -0.006(3) 0.017(4) -0.016(3)
N21 0.091(3) 0.064(2) 0.059(2) 0.0062(18) 0.001(2) -0.009(2)
N22 0.081(3) 0.058(2) 0.060(2) 0.0047(17) -0.0002(19) -0.0096(19)
N23 0.080(3) 0.063(2) 0.060(2) 0.0031(18) -0.0006(19) -0.0023(19)
N24 0.091(4) 0.093(5) 0.094(6) 0.007(5) 0.010(4) 0.008(4)
N25 0.105(5) 0.144(6) 0.129(7) -0.003(6) 0.012(5) 0.025(5)
N26 0.124(6) 0.151(7) 0.160(8) -0.024(6) 0.015(6) 0.015(5)
N27 0.083(3) 0.064(2) 0.062(2) -0.0029(18) 0.0106(19) 0.0020(19)
N28 0.090(3) 0.070(2) 0.065(2) -0.0004(19) 0.010(2) 0.020(2)
N29 0.082(3) 0.072(3) 0.070(2) 0.004(2) 0.010(2) 0.018(2)
N30 0.078(3) 0.089(3) 0.065(2) -0.005(2) 0.009(2) -0.003(2)
C101 0.092(4) 0.073(3) 0.070(3) 0.005(3) 0.003(3) -0.005(3)
C102 0.092(4) 0.088(4) 0.077(3) 0.010(3) 0.010(3) -0.004(3)
C103 0.097(4) 0.096(4) 0.073(3) 0.013(3) 0.009(3) -0.023(3)
C104 0.084(3) 0.066(3) 0.072(3) 0.012(2) -0.002(2) -0.013(2)
C105 0.081(3) 0.066(3) 0.066(3) 0.010(2) -0.001(2) -0.005(2)
C106 0.095(4) 0.074(3) 0.081(3) 0.007(3) -0.001(3) -0.020(3)
C107 0.103(4) 0.060(3) 0.071(3) 0.005(2) -0.006(3) -0.021(3)
C108 0.074(3) 0.060(3) 0.067(3) 0.008(2) -0.005(2) -0.003(2)
C109 0.088(3) 0.063(3) 0.065(3) 0.002(2) -0.002(2) -0.003(2)
C110 0.086(3) 0.071(3) 0.063(3) 0.000(2) 0.005(2) -0.004(2)
C111 0.097(4) 0.071(3) 0.056(3) -0.006(2) 0.003(2) -0.006(3)
C112 0.089(4) 0.075(3) 0.068(3) 0.001(2) 0.002(3) -0.009(3)
C113 0.083(3) 0.077(3) 0.062(3) -0.003(2) 0.005(2) 0.002(2)
C114 0.090(3) 0.084(3) 0.061(3) -0.011(2) 0.000(2) -0.003(3)
C115 0.078(3) 0.079(3) 0.066(3) -0.011(2) 0.003(2) -0.011(3)
C116 0.084(3) 0.075(3) 0.080(3) -0.001(3) 0.007(3) 0.001(3)
C117 0.092(3) 0.074(3) 0.094(4) 0.009(3) 0.002(3) 0.006(3)
C118 0.100(4) 0.084(4) 0.115(5) 0.019(4) -0.006(4) 0.015(3)
C119 0.089(4) 0.099(5) 0.127(6) 0.023(4) 0.003(4) 0.014(3)
C120 0.086(3) 0.081(4) 0.121(5) 0.023(3) 0.009(3) 0.005(3)
C121 0.084(3) 0.072(3) 0.087(4) 0.006(3) -0.001(3) 0.000(3)
C122 0.105(6) 0.141(9) 0.142(10) 0.034(8) 0.007(7) 0.028(6)
C123 0.119(5) 0.142(5) 0.131(6) 0.000(5) 0.004(5) 0.021(4)
C124 0.134(5) 0.155(5) 0.154(5) 0.010(5) -0.002(5) 0.015(5)
C125 0.129(6) 0.172(7) 0.173(7) 0.007(6) -0.004(6) 0.030(6)
C126 0.132(5) 0.176(5) 0.165(5) 0.001(5) 0.007(5) 0.022(4)
C127 0.117(5) 0.165(6) 0.150(7) -0.005(6) 0.007(5) 0.024(5)
C128 0.129(6) 0.186(7) 0.174(8) -0.004(7) 0.002(7) 0.020(6)
C129 0.157(5) 0.185(6) 0.187(6) -0.005(5) 0.003(5) 0.008(5)
C130 0.149(6) 0.173(7) 0.184(7) -0.006(6) 0.009(6) 0.004(6)
C131 0.084(3) 0.061(3) 0.069(3) -0.006(2) 0.015(2) -0.002(2)
C132 0.087(3) 0.084(3) 0.066(3) -0.009(3) 0.013(2) 0.003(3)
C133 0.085(3) 0.079(3) 0.066(3) -0.008(2) 0.007(2) 0.009(3)
C134 0.083(3) 0.064(3) 0.064(3) -0.006(2) 0.012(2) -0.001(2)
C135 0.093(3) 0.059(3) 0.068(3) -0.009(2) 0.016(2) -0.003(2)
C136 0.080(3) 0.066(3) 0.066(3) -0.011(2) 0.013(2) -0.001(2)
C137 0.095(4) 0.064(3) 0.074(3) -0.008(2) 0.008(3) 0.006(3)
C138 0.096(4) 0.060(3) 0.076(3) 0.001(2) 0.014(3) 0.010(2)
C139 0.128(5) 0.071(3) 0.091(4) -0.013(3) -0.003(3) 0.033(3)
C140 0.143(6) 0.082(4) 0.104(5) -0.012(3) -0.002(4) 0.042(4)
C141 0.103(4) 0.081(4) 0.096(4) -0.006(3) 0.003(3) 0.028(3)
C142 0.085(3) 0.070(3) 0.074(3) 0.005(2) 0.005(2) 0.016(3)
C143 0.106(5) 0.106(5) 0.107(5) -0.008(4) -0.002(4) 0.042(4)
C144 0.097(4) 0.107(5) 0.090(4) -0.011(3) -0.015(3) 0.023(4)
C145 0.094(4) 0.085(4) 0.077(3) -0.005(3) -0.003(3) 0.013(3)
S1A 0.095(3) 0.075(2) 0.122(4) -0.001(3) 0.034(3) -0.012(2)
S2A 0.107(4) 0.105(4) 0.086(3) -0.001(3) 0.028(3) -0.009(3)
S1G 0.132(5) 0.119(5) 0.138(7) 0.022(5) 0.026(5) -0.001(4)
S2G 0.094(4) 0.129(7) 0.112(5) 0.037(5) 0.044(3) 0.032(4)
S1B 0.088(4) 0.116(5) 0.116(5) -0.001(4) -0.005(4) -0.009(4)
S2B 0.115(4) 0.123(5) 0.117(5) 0.017(4) 0.006(4) -0.007(4)
S1M 0.112(6) 0.116(7) 0.102(6) -0.008(5) 0.047(5) 0.003(5)
S2M 0.116(5) 0.144(6) 0.135(6) 0.042(5) 0.039(5) 0.033(5)
S2N 0.145(6) 0.143(6) 0.145(6) 0.066(5) 0.052(5) 0.040(5)
S1N 0.187(10) 0.209(10) 0.199(10) 0.025(9) 0.041(9) 0.008(9)
S1C 0.106(4) 0.125(5) 0.115(5) -0.003(5) 0.010(4) -0.003(4)
S2C 0.107(5) 0.132(5) 0.109(5) 0.006(4) -0.002(4) -0.032(4)
S1I 0.092(4) 0.124(5) 0.135(5) 0.076(4) 0.004(3) -0.010(3)
S2I 0.114(5) 0.155(6) 0.142(6) 0.039(5) 0.021(4) -0.009(5)
S1D 0.107(5) 0.084(4) 0.106(5) 0.020(4) 0.037(4) 0.028(4)
S2D 0.143(6) 0.100(5) 0.147(6) 0.011(5) 0.006(5) 0.011(5)
S1H 0.119(4) 0.112(5) 0.123(6) 0.039(5) 0.026(5) -0.005(4)
S2H 0.160(6) 0.171(6) 0.180(7) 0.050(6) 0.030(6) 0.043(6)
S1J 0.133(5) 0.120(5) 0.135(5) 0.052(5) 0.050(5) 0.046(5)
S2J 0.173(6) 0.169(6) 0.171(6) 0.078(6) 0.071(5) 0.066(6)
N1S 0.238(15) 0.292(19) 0.34(2) -0.149(16) -0.142(15) 0.090(13)
C1S 0.221(16) 0.188(14) 0.196(14) -0.032(11) -0.024(12) 0.020(10)
C2S 0.218(17) 0.25(2) 0.29(2) -0.008(16) -0.028(15) 0.061(13)
N2S 0.100(4) 0.142(6) 0.166(7) -0.009(5) 0.016(5) 0.002(4)
C3S 0.083(4) 0.229(12) 0.150(8) -0.052(8) 0.000(5) 0.002(6)
N3S 0.166(7) 0.102(5) 0.171(8) -0.003(5) 0.009(6) 0.044(6)
C5S 0.144(9) 0.184(11) 0.226(15) -0.061(10) -0.005(8) 0.063(9)
C6S 0.206(15) 0.41(3) 0.32(3) -0.14(2) -0.076(15) 0.139(18)
N4S 0.140(8) 0.208(10) 0.146(8) -0.017(7) 0.001(6) -0.008(6)
C7S 0.107(6) 0.192(10) 0.122(7) -0.011(7) -0.004(5) 0.014(5)
C8S 0.140(9) 0.192(11) 0.161(10) -0.022(9) -0.027(7) 0.007(7)
N5S 0.138(6) 0.170(7) 0.090(4) 0.035(5) 0.009(4) -0.005(5)
C9S 0.123(6) 0.136(7) 0.093(4) 0.036(5) 0.012(4) 0.011(5)
C10S 0.167(10) 0.246(15) 0.139(8) 0.057(9) -0.035(7) 0.004(10)
O1S 0.127(5) 0.146(7) 0.171(8) 0.010(6) -0.012(5) -0.021(5)
C32S 0.149(9) 0.147(11) 0.200(14) 0.014(9) 0.002(10) -0.038(7)
C33S 0.191(14) 0.151(14) 0.41(4) 0.004(17) 0.11(2) -0.025(11)
C34S 0.28(2) 0.179(16) 0.24(2) -0.029(13) 0.044(19) -0.069(15)
C35S 0.125(7) 0.159(11) 0.152(9) 0.022(8) -0.028(7) -0.026(8)
C36S 0.148(13) 0.35(3) 0.175(11) -0.070(17) -0.008(10) 0.002(17)
C37S 0.159(12) 0.212(18) 0.226(17) -0.033(14) 0.056(13) -0.037(12)
S1K 0.126(4) 0.138(4) 0.110(4) -0.023(3) -0.008(3) 0.029(4)
S2K 0.118(4) 0.159(5) 0.110(4) -0.020(4) -0.004(3) 0.043(4)
S1L 0.104(3) 0.184(5) 0.103(3) 0.034(3) 0.026(3) 0.044(3)
S2L 0.150(5) 0.213(7) 0.203(7) 0.020(6) -0.035(5) 0.023(5)
S1 0.0921(10) 0.0802(9) 0.0695(8) -0.0104(7) 0.0035(7) 0.0138(7)

loop_
_atom_type_symbol
_atom_type_description
_atom_type_scat_dispersion_real
_atom_type_scat_dispersion_imag
_atom_type_scat_source
C C 0.0032 0.0016 'International Tables Vol C Tables 4.2.6.8 and 6.1.1.4'
H H 0.0000 0.0000 'International Tables Vol C Tables 4.2.6.8 and 6.1.1.4'
N N 0.0061 0.0032 'International Tables Vol C Tables 4.2.6.8 and 6.1.1.4'
O O 0.0106 0.0058 'International Tables Vol C Tables 4.2.6.8 and 6.1.1.4'
F F 0.0168 0.0099 'International Tables Vol C Tables 4.2.6.8 and 6.1.1.4'
S S 0.1203 0.1179 'International Tables Vol C Tables 4.2.6.8 and 6.1.1.4'
Ag Ag -0.9515 1.0590 'International Tables Vol C Tables 4.2.6.8 and 6.1.1.4'

loop_
_geom_angle_atom_site_label_1
_geom_angle_atom_site_label_2
_geom_angle_atom_site_label_3
_geom_angle
_geom_angle_site_symmetry_1
_geom_angle_site_symmetry_3
N1 Ag1 N11 156.0(3) . .
N1 Ag1 N25 106.9(3) . 2_655
N11 Ag1 N25 94.1(3) . 2_655
N1 Ag1 N24 108.3(3) . 2_655
N11 Ag1 N24 89.9(3) . 2_655
N25 Ag1 N24 68.7(3) 2_655 2_655
N1 Ag1 N34 94.3(5) . 2_655
N11 Ag1 N34 103.9(5) . 2_655
N25 Ag1 N34 70.0(5) 2_655 2_655
N24 Ag1 N34 14.2(4) 2_655 2_655
N1 Ag1 N35 87.6(4) . 2_655
N11 Ag1 N35 114.3(4) . 2_655
N25 Ag1 N35 20.5(4) 2_655 2_655
N24 Ag1 N35 67.6(5) 2_655 2_655
N34 Ag1 N35 63.6(6) 2_655 2_655
N1 Ag1 Ag2 80.14(17) . .
N11 Ag1 Ag2 78.76(17) . .
N25 Ag1 Ag2 172.8(3) 2_655 .
N24 Ag1 Ag2 111.0(2) 2_655 .
N34 Ag1 Ag2 111.5(4) 2_655 .
N35 Ag1 Ag2 166.6(4) 2_655 .
N2 Ag2 N12 161.7(2) . .
N2 Ag2 N3 71.02(19) . .
N12 Ag2 N3 124.0(2) . .
N2 Ag2 N13 125.30(19) . .
N12 Ag2 N13 70.47(17) . .
N3 Ag2 N13 82.61(17) . .
N2 Ag2 Ag1 82.33(15) . .
N12 Ag2 Ag1 79.54(15) . .
N3 Ag2 Ag1 144.46(12) . .
N13 Ag2 Ag1 132.75(12) . .
N5 Ag3 N18 161.53(18) . .
N5 Ag3 N17 125.65(17) . .
N18 Ag3 N17 71.82(16) . .
N5 Ag3 N4 71.06(16) . .
N18 Ag3 N4 121.67(16) . .
N17 Ag3 N4 81.68(15) . .
N5 Ag3 Ag4 79.06(12) . .
N18 Ag3 Ag4 82.65(13) . .
N17 Ag3 Ag4 144.20(11) . .
N4 Ag3 Ag4 133.87(11) . .
N19 Ag4 N6 154.6(2) . .
N19 Ag4 N8 103.60(19) . 2_655
N6 Ag4 N8 97.9(2) . 2_655
N19 Ag4 N7 100.3(2) . 2_655
N6 Ag4 N7 99.7(2) . 2_655
N8 Ag4 N7 69.32(18) 2_655 2_655
N19 Ag4 Ag3 80.94(13) . .
N6 Ag4 Ag3 77.68(14) . .
N8 Ag4 Ag3 175.46(14) 2_655 .
N7 Ag4 Ag3 109.98(12) 2_655 .
N28 Ag5 N22 161.04(16) 2_655 .
N28 Ag5 N23 126.73(15) 2_655 .
N22 Ag5 N23 72.07(14) . .
N28 Ag5 N27 71.24(15) 2_655 2_655
N22 Ag5 N27 118.34(15) . 2_655
N23 Ag5 N27 82.27(14) . 2_655
N28 Ag5 Ag6 79.75(11) 2_655 .
N22 Ag5 Ag6 82.44(10) . .
N23 Ag5 Ag6 143.08(10) . .
N27 Ag5 Ag6 134.16(10) 2_655 .
N21 Ag6 N29 157.36(16) . 2_655
N21 Ag6 N15 108.40(16) . .
N29 Ag6 N15 92.74(16) 2_655 .
N21 Ag6 N14 95.81(17) . .
N29 Ag6 N14 99.30(17) 2_655 .
N15 Ag6 N14 69.23(15) . .
N21 Ag6 Ag5 82.27(10) . .
N29 Ag6 Ag5 76.90(11) 2_655 .
N15 Ag6 Ag5 169.25(12) . .
N14 Ag6 Ag5 109.22(10) . .
C1 N1 C5 118.8(9) . .
C1 N1 Ag1 112.5(8) . .
C5 N1 Ag1 126.1(6) . .
C8 N2 C5 116.6(6) . .
C8 N2 Ag2 117.8(4) . .
C5 N2 Ag2 125.1(5) . .
C9 N3 C10 118.6(6) . .
C9 N3 Ag2 114.3(4) . .
C10 N3 Ag2 126.2(4) . .
C22 N4 C19 120.8(5) . .
C22 N4 Ag3 111.1(4) . .
C19 N4 Ag3 126.2(3) . .
C23 N5 C27 117.5(5) . .
C23 N5 Ag3 118.5(4) . .
C27 N5 Ag3 123.5(4) . .
C30 N6 C27 116.2(6) . .
C30 N6 Ag4 118.0(4) . .
C27 N6 Ag4 118.3(4) . .
C37 N7 C34 122.3(6) . .
C37 N7 Ag4 115.8(4) . 2_655
C34 N7 Ag4 121.1(4) . 2_655
C38 N8 C42 117.9(5) . .
C38 N8 Ag4 115.7(4) . 2_655
C42 N8 Ag4 126.4(4) . 2_655
C45 N9 C42 115.8(6) . .
C16 N10 C31 121.0(5) . .
C16 N10 C13 118.4(5) . .
C31 N10 C13 120.5(5) . .
N1 C1 C2 121.7(11) . .
N1 C1 H1 119.1 . .
C2 C1 H1 119.1 . .
C1 C2 C3 121.6(10) . .
C1 C2 H2 119.2 . .
C3 C2 H2 119.2 . .
C4 C3 C2 114.1(9) . .
C4 C3 H3 123.0 . .
C2 C3 H3 123.0 . .
C5 C4 C3 121.7(9) . .
C5 C4 C6 117.2(8) . .
C3 C4 C6 120.7(8) . .
N2 C5 C4 123.2(8) . .
N2 C5 N1 114.8(7) . .
C4 C5 N1 121.8(7) . .
C7 C6 C4 119.1(8) . .
C7 C6 H6 120.5 . .
C4 C6 H6 120.5 . .
C6 C7 C8 116.4(8) . .
C6 C7 H7 121.8 . .
C8 C7 H7 121.8 . .
N2 C8 C7 126.3(7) . .
N2 C8 C9 120.0(6) . .
C7 C8 C9 113.6(7) . .
N3 C9 C8 116.3(6) . .
N3 C9 H9 121.9 . .
C8 C9 H9 121.9 . .
C11 C10 C15 118.9(5) . .
C11 C10 N3 123.2(5) . .
C15 C10 N3 117.6(5) . .
C10 C11 C12 120.4(5) . .
C10 C11 H11 119.8 . .
C12 C11 H11 119.8 . .
C11 C12 C13 120.3(6) . .
C11 C12 H12 119.9 . .
C13 C12 H12 119.9 . .
C12 C13 C14 118.9(5) . .
C12 C13 N10 119.0(5) . .
C14 C13 N10 122.2(5) . .
C15 C14 C13 120.6(6) . .
C15 C14 H14 119.7 . .
C13 C14 H14 119.7 . .
C14 C15 C10 120.7(6) . .
C14 C15 H15 119.6 . .
C10 C15 H15 119.6 . .
C17 C16 N10 121.9(5) . .
C17 C16 C21 118.7(5) . .
N10 C16 C21 119.4(5) . .
C16 C17 C18 120.4(5) . .
C16 C17 H17 119.8 . .
C18 C17 H17 119.8 . .
C17 C18 C19 121.2(6) . .
C17 C18 H18 119.4 . .
C19 C18 H18 119.4 . .
C20 C19 C18 118.6(5) . .
C20 C19 N4 124.1(5) . .
C18 C19 N4 117.2(5) . .
C21 C20 C19 119.7(5) . .
C21 C20 H20 120.1 . .
C19 C20 H20 120.1 . .
C20 C21 C16 121.3(5) . .
C20 C21 H21 119.4 . .
C16 C21 H21 119.4 . .
N4 C22 C23 121.2(5) . .
N4 C22 H22 119.4 . .
C23 C22 H22 119.4 . .
N5 C23 C24 123.6(6) . .
N5 C23 C22 117.5(5) . .
C24 C23 C22 118.7(5) . .
C25 C24 C23 118.1(6) . .
C25 C24 H24 120.9 . .
C23 C24 H24 120.9 . .
C24 C25 C26 119.0(6) . .
C24 C25 H25 120.5 . .
C26 C25 H25 120.5 . .
C27 C26 C25 118.5(6) . .
C27 C26 C28 119.0(7) . .
C25 C26 C28 122.5(7) . .
N5 C27 C26 122.9(6) . .
N5 C27 N6 115.2(5) . .
C26 C27 N6 121.8(6) . .
C29 C28 C26 118.6(7) . .
C29 C28 H28 120.7 . .
C26 C28 H28 120.7 . .
C28 C29 C30 118.9(7) . .
C28 C29 H29 120.6 . .
C30 C29 H29 120.6 . .
N6 C30 C29 125.3(7) . .
N6 C30 H30 117.3 . .
C29 C30 H30 117.3 . .
C36 C31 C32 119.5(6) . .
C36 C31 N10 120.4(6) . .
C32 C31 N10 120.0(6) . .
C33 C32 C31 119.9(6) . .
C33 C32 H32 120.1 . .
C31 C32 H32 120.1 . .
C34 C33 C32 121.6(6) . .
C34 C33 H33 119.2 . .
C32 C33 H33 119.2 . .
C33 C34 C35 117.2(6) . .
C33 C34 N7 125.8(6) . .
C35 C34 N7 116.9(6) . .
C36 C35 C34 122.9(6) . .
C36 C35 H35 118.6 . .
C34 C35 H35 118.6 . .
C35 C36 C31 118.9(6) . .
C35 C36 H36 120.5 . .
C31 C36 H36 120.5 . .
N7 C37 C38 121.3(7) . .
N7 C37 H37 119.4 . .
C38 C37 H37 119.4 . .
N8 C38 C39 120.9(6) . .
N8 C38 C37 117.7(6) . .
C39 C38 C37 121.3(7) . .
C40 C39 C38 120.5(8) . .
C40 C39 H39 119.8 . .
C38 C39 H39 119.8 . .
C39 C40 C41 120.8(8) . .
C39 C40 H40 119.6 . .
C41 C40 H40 119.6 . .
C42 C41 C40 116.4(7) . .
C42 C41 C43 119.8(7) . .
C40 C41 C43 123.8(7) . .
N9 C42 N8 114.4(6) . .
N9 C42 C41 122.5(6) . .
N8 C42 C41 123.1(6) . .
C44 C43 C41 117.1(7) . .
C44 C43 H43 121.5 . .
C41 C43 H43 121.5 . .
C43 C44 C45 118.8(7) . .
C43 C44 H44 120.6 . .
C45 C44 H44 120.6 . .
N9 C45 C44 125.8(7) . .
N9 C45 H45 117.1 . .
C44 C45 H45 117.1 . .
C51 N11 C55 114.9(8) . .
C51 N11 Ag1 119.7(7) . .
C55 N11 Ag1 120.9(5) . .
C58 N12 C55 119.0(6) . .
C58 N12 Ag2 117.3(4) . .
C55 N12 Ag2 123.0(5) . .
C59 N13 C60 122.7(5) . .
C59 N13 Ag2 111.4(4) . .
C60 N13 Ag2 123.9(3) . .
C72 N14 C69 122.1(5) . .
C72 N14 Ag6 113.3(4) . .
C69 N14 Ag6 122.9(4) . .
C73 N15 C77 117.3(5) . .
C73 N15 Ag6 114.3(3) . .
C77 N15 Ag6 122.6(4) . .
C80 N16 C77 116.8(5) . .
C87 N17 C84 121.4(5) . .
C87 N17 Ag3 112.3(4) . .
C84 N17 Ag3 124.3(3) . .
C92 N18 C88 118.9(5) . .
C92 N18 Ag3 125.8(4) . .
C88 N18 Ag3 114.7(3) . .
C95 N19 C92 117.0(5) . .
C95 N19 Ag4 113.7(5) . .
C92 N19 Ag4 128.3(4) . .
C66 N20 C63 123.5(5) . .
C66 N20 C81 117.7(5) . .
C63 N20 C81 118.1(4) . .
N11 C51 C52 125.3(10) . .
N11 C51 H51 117.3 . .
C52 C51 H51 117.3 . .
C51 C52 C53 121.1(10) . .
C51 C52 H52 119.5 . .
C53 C52 H52 119.5 . .
C52 C53 C54 114.3(10) . .
C52 C53 H53 122.8 . .
C54 C53 H53 122.8 . .
C56 C54 C55 117.6(7) . .
C56 C54 C53 121.7(8) . .
C55 C54 C53 120.7(9) . .
N12 C55 N11 115.3(7) . .
N12 C55 C54 121.6(7) . .
N11 C55 C54 123.1(7) . .
C57 C56 C54 120.9(8) . .
C57 C56 H56 119.5 . .
C54 C56 H56 119.5 . .
C56 C57 C58 116.8(7) . .
C56 C57 H57 121.6 . .
C58 C57 H57 121.6 . .
N12 C58 C57 123.7(6) . .
N12 C58 C59 118.7(5) . .
C57 C58 C59 117.6(6) . .
N13 C59 C58 120.5(6) . .
N13 C59 H59 119.7 . .
C58 C59 H59 119.7 . .
C61 C60 N13 123.7(5) . .
C61 C60 C65 118.6(5) . .
N13 C60 C65 117.6(5) . .
C62 C61 C60 120.4(5) . .
C62 C61 H61 119.8 . .
C60 C61 H61 119.8 . .
C61 C62 C63 120.0(5) . .
C61 C62 H62 120.0 . .
C63 C62 H62 120.0 . .
C64 C63 C62 120.5(5) . .
C64 C63 N20 120.3(5) . .
C62 C63 N20 119.1(5) . .
C63 C64 C65 119.3(5) . .
C63 C64 H64 120.4 . .
C65 C64 H64 120.4 . .
C64 C65 C60 121.2(5) . .
C64 C65 H65 119.4 . .
C60 C65 H65 119.4 . .
C71 C66 N20 121.1(5) . .
C71 C66 C67 117.8(5) . .
N20 C66 C67 121.2(5) . .
C68 C67 C66 120.1(5) . .
C68 C67 H67 119.9 . .
C66 C67 H67 119.9 . .
C67 C68 C69 121.6(5) . .
C67 C68 H68 119.2 . .
C69 C68 H68 119.2 . .
C70 C69 C68 118.1(5) . .
C70 C69 N14 125.1(5) . .
C68 C69 N14 116.7(5) . .
C69 C70 C71 120.4(6) . .
C69 C70 H70 119.8 . .
C71 C70 H70 119.8 . .
C70 C71 C66 121.0(6) . .
C70 C71 H71 119.5 . .
C66 C71 H71 119.5 . .
N14 C72 C73 122.1(6) . .
N14 C72 H72 118.9 . .
C73 C72 H72 118.9 . .
N15 C73 C74 123.0(6) . .
N15 C73 C72 116.5(5) . .
C74 C73 C72 120.4(6) . .
C73 C74 C75 120.2(6) . .
C73 C74 H74 119.9 . .
C75 C74 H74 119.9 . .
C76 C75 C74 117.1(6) . .
C76 C75 H75 121.4 . .
C74 C75 H75 121.4 . .
C75 C76 C77 120.0(5) . .
C75 C76 C78 122.6(5) . .
C77 C76 C78 117.4(5) . .
N16 C77 N15 114.2(5) . .
N16 C77 C76 123.6(5) . .
N15 C77 C76 122.2(5) . .
C79 C78 C76 118.9(6) . .
C79 C78 H78 120.6 . .
C76 C78 H78 120.6 . .
C78 C79 C80 118.8(6) . .
C78 C79 H79 120.6 . .
C80 C79 H79 120.6 . .
N16 C80 C79 124.5(6) . .
N16 C80 H80 117.8 . .
C79 C80 H80 117.8 . .
C86 C81 C82 120.0(5) . .
C86 C81 N20 120.2(5) . .
C82 C81 N20 119.8(5) . .
C83 C82 C81 119.4(6) . .
C83 C82 H82 120.3 . .
C81 C82 H82 120.3 . .
C82 C83 C84 120.9(6) . .
C82 C83 H83 119.5 . .
C84 C83 H83 119.5 . .
C83 C84 C85 120.1(5) . .
C83 C84 N17 116.7(5) . .
C85 C84 N17 123.2(5) . .
C86 C85 C84 118.1(5) . .
C86 C85 H85 120.9 . .
C84 C85 H85 120.9 . .
C81 C86 C85 121.4(6) . .
C81 C86 H86 119.3 . .
C85 C86 H86 119.3 . .
N17 C87 C88 120.0(5) . .
N17 C87 H87 120.0 . .
C88 C87 H87 120.0 . .
N18 C88 C89 120.8(5) . .
N18 C88 C87 119.0(5) . .
C89 C88 C87 120.1(6) . .
C90 C89 C88 120.4(6) . .
C90 C89 H89 119.8 . .
C88 C89 H89 119.8 . .
C89 C90 C91 120.2(6) . .
C89 C90 H90 119.9 . .
C91 C90 H90 119.9 . .
C90 C91 C93 124.3(6) . .
C90 C91 C92 118.0(6) . .
C93 C91 C92 117.7(6) . .
N18 C92 N19 115.8(5) . .
N18 C92 C91 121.5(6) . .
N19 C92 C91 122.7(5) . .
C94 C93 C91 120.1(6) . .
C94 C93 H93 119.9 . .
C91 C93 H93 119.9 . .
C93 C94 C95 119.2(6) . .
C93 C94 H94 120.4 . .
C95 C94 H94 120.4 . .
N19 C95 C94 123.2(7) . .
N19 C95 H95 118.4 . .
C94 C95 H95 118.4 . .
C101 N21 C105 118.2(5) . .
C101 N21 Ag6 115.9(4) . .
C105 N21 Ag6 125.7(3) . .
C108 N22 C105 118.5(4) . .
C108 N22 Ag5 114.5(3) . .
C105 N22 Ag5 125.4(3) . .
C109 N23 C110 122.8(4) . .
C109 N23 Ag5 112.2(3) . .
C110 N23 Ag5 121.3(3) . .
C122 N24 C119 125.0(10) . .
C122 N24 Ag1 115.8(8) . 2_655
C119 N24 Ag1 118.6(6) . 2_655
C123 N25 C127 119.8(11) . .
C123 N25 Ag1 118.9(8) . 2_655
C127 N25 Ag1 121.3(9) . 2_655
C127 N26 C130 115.9(12) . .
C137 N27 C134 121.9(4) . .
C137 N27 Ag5 110.6(4) . 2_655
C134 N27 Ag5 125.3(3) . 2_655
C138 N28 C142 119.7(4) . .
C138 N28 Ag5 117.8(4) . 2_655
C142 N28 Ag5 121.2(3) . 2_655
C145 N29 C142 118.3(5) . .
C145 N29 Ag6 118.5(4) . 2_655
C142 N29 Ag6 118.4(4) . 2_655
C131 N30 C116 123.3(4) . .
C131 N30 C113 117.5(4) . .
C116 N30 C113 118.9(4) . .
N21 C101 C102 123.1(6) . .
N21 C101 H101 118.5 . .
C102 C101 H101 118.5 . .
C103 C102 C101 120.0(6) . .
C103 C102 H102 120.0 . .
C101 C102 H102 120.0 . .
C102 C103 C104 118.6(6) . .
C102 C103 H103 120.7 . .
C104 C103 H103 120.7 . .
C103 C104 C105 119.2(5) . .
C103 C104 C106 123.8(5) . .
C105 C104 C106 116.9(5) . .
N22 C105 N21 116.5(4) . .
N22 C105 C104 122.7(5) . .
N21 C105 C104 120.8(5) . .
C107 C106 C104 119.3(5) . .
C107 C106 H106 120.4 . .
C104 C106 H106 120.4 . .
C106 C107 C108 119.2(5) . .
C106 C107 H107 120.4 . .
C108 C107 H107 120.4 . .
N22 C108 C107 123.3(5) . .
N22 C108 C109 119.6(4) . .
C107 C108 C109 117.1(5) . .
N23 C109 C108 118.1(5) . .
N23 C109 H109 121.0 . .
C108 C109 H109 121.0 . .
C115 C110 C111 117.8(5) . .
C115 C110 N23 125.5(5) . .
C111 C110 N23 116.7(5) . .
C112 C111 C110 121.5(5) . .
C112 C111 H111 119.3 . .
C110 C111 H111 119.3 . .
C111 C112 C113 119.3(5) . .
C111 C112 H112 120.4 . .
C113 C112 H112 120.4 . .
C114 C113 C112 118.6(5) . .
C114 C113 N30 120.7(5) . .
C112 C113 N30 120.5(5) . .
C115 C114 C113 121.8(5) . .
C115 C114 H114 119.1 . .
C113 C114 H114 119.1 . .
C114 C115 C110 120.9(5) . .
C114 C115 H115 119.6 . .
C110 C115 H115 119.6 . .
C121 C116 N30 120.3(5) . .
C121 C116 C117 118.3(5) . .
N30 C116 C117 121.3(5) . .
C118 C117 C116 120.4(6) . .
C118 C117 H117 119.8 . .
C116 C117 H117 119.8 . .
C117 C118 C119 121.3(6) . .
C117 C118 H118 119.3 . .
C119 C118 H118 119.3 . .
C118 C119 C120 118.5(6) . .
C118 C119 N24 121.9(7) . .
C120 C119 N24 119.6(7) . .
C118 C119 N34 129.4(9) . .
C120 C119 N34 107.3(8) . .
C121 C120 C119 120.8(6) . .
C121 C120 H120 119.6 . .
C119 C120 H120 119.6 . .
C120 C121 C116 120.2(6) . .
C120 C121 H121 119.9 . .
C116 C121 H121 119.9 . .
N24 C122 C123 120.3(12) . .
N24 C122 H122 119.8 . .
C123 C122 H122 119.8 . .
N25 C123 C124 120.5(11) . .
N25 C123 C122 115.9(10) . .
C124 C123 C122 123.5(12) . .
C123 C124 C125 119.3(13) . .
C123 C124 H124 120.3 . .
C125 C124 H124 120.3 . .
C126 C125 C124 121.1(13) . .
C126 C125 H125 119.4 . .
C124 C125 H125 119.4 . .
C125 C126 C127 115.8(12) . .
C125 C126 C128 123.6(13) . .
C127 C126 C128 120.6(12) . .
N25 C127 N26 114.3(11) . .
N25 C127 C126 123.3(12) . .
N26 C127 C126 122.4(11) . .
C129 C128 C126 116.4(14) . .
C129 C128 H128 121.8 . .
C126 C128 H128 121.8 . .
C130 C129 C128 120.7(15) . .
C130 C129 H129 119.7 . .
C128 C129 H129 119.7 . .
N26 C130 C129 123.8(15) . .
N26 C130 H130 118.1 . .
C129 C130 H130 118.1 . .
C132 C131 N30 120.2(5) . .
C132 C131 C136 117.6(5) . .
N30 C131 C136 122.2(5) . .
C133 C132 C131 122.0(5) . .
C133 C132 H132 119.0 . .
C131 C132 H132 119.0 . .
C134 C133 C132 118.9(5) . .
C134 C133 H133 120.5 . .
C132 C133 H133 120.5 . .
C133 C134 C135 120.2(5) . .
C133 C134 N27 122.7(5) . .
C135 C134 N27 117.0(4) . .
C136 C135 C134 120.4(5) . .
C136 C135 H135 119.8 . .
C134 C135 H135 119.8 . .
C135 C136 C131 120.8(5) . .
C135 C136 H136 119.6 . .
C131 C136 H136 119.6 . .
N27 C137 C138 120.4(5) . .
N27 C137 H137 119.8 . .
C138 C137 H137 119.8 . .
N28 C138 C139 122.3(5) . .
N28 C138 C137 119.2(5) . .
C139 C138 C137 118.4(5) . .
C140 C139 C138 118.6(6) . .
C140 C139 H139 120.7 . .
C138 C139 H139 120.7 . .
C139 C140 C141 120.6(6) . .
C139 C140 H140 119.7 . .
C141 C140 H140 119.7 . .
C143 C141 C142 119.7(6) . .
C143 C141 C140 124.2(6) . .
C142 C141 C140 116.1(6) . .
N28 C142 N29 116.8(4) . .
N28 C142 C141 122.4(5) . .
N29 C142 C141 120.8(5) . .
C144 C143 C141 118.0(6) . .
C144 C143 H143 121.0 . .
C141 C143 H143 121.0 . .
C143 C144 C145 120.6(6) . .
C143 C144 H144 119.7 . .
C145 C144 H144 119.7 . .
N29 C145 C144 122.4(6) . .
N29 C145 H145 118.8 . .
C144 C145 H145 118.8 . .
C222 N34 C119 123.8(18) . .
C119 N34 Ag1 108.3(9) . 2_655
C227 N35 C223 120.0(19) . .
C227 N36 C230 109(2) . .
N34 C222 C223 123(2) . .
N34 C222 H222 118.4 . .
C223 C222 H222 118.4 . .
C222 C223 C224 120(2) . .
C222 C223 N35 115(2) . .
C224 C223 N35 123(2) . .
C223 C224 C225 118(2) . .
C223 C224 H224 121.1 . .
C225 C224 H224 121.1 . .
C224 C225 C226 117(2) . .
C224 C225 H225 121.4 . .
C226 C225 H225 121.4 . .
C227 C226 C228 123(2) . .
C227 C226 C225 124(2) . .
C228 C226 C225 114(2) . .
N36 C227 N35 115(2) . .
N36 C227 C226 128(2) . .
N35 C227 C226 118(2) . .
C229 C228 C226 110(2) . .
C229 C228 H228 124.8 . .
C226 C228 H228 124.8 . .
C230 C229 C228 125(3) . .
C230 C229 H229 117.6 . .
C228 C229 H229 117.6 . .
C229 C230 N36 126(3) . .
C229 C230 H230 117.2 . .
N36 C230 H230 117.2 . .
O1A S1A O2A 119.4(8) . .
O1A S1A N1A 116.4(9) . .
O2A S1A N1A 110.6(9) . .
O1A S1A C1A 103.8(9) . .
O2A S1A C1A 107.3(8) . .
N1A S1A C1A 95.8(8) . .
O3A S2A O4A 116.2(10) . .
O3A S2A N1A 124.2(11) . .
O4A S2A N1A 106.6(10) . .
O3A S2A C2A 99.7(10) . .
O4A S2A C2A 99.0(9) . .
N1A S2A C2A 107.4(10) . .
S2A N1A S1A 121.9(11) . .
F2A C1A F1A 107.5(14) . .
F2A C1A F3A 115.7(15) . .
F1A C1A F3A 103.6(14) . .
F2A C1A S1A 112.6(12) . .
F1A C1A S1A 105.6(12) . .
F3A C1A S1A 110.9(13) . .
F5A C2A F6A 113.3(18) . .
F5A C2A F4A 126.7(19) . .
F6A C2A F4A 116.2(17) . .
F5A C2A S2A 101.4(15) . .
F6A C2A S2A 103.0(14) . .
F4A C2A S2A 85.8(11) . .
O2G S1G O1G 117.7(13) . .
O2G S1G N1G 106.2(14) . .
O1G S1G N1G 108.4(13) . .
O2G S1G C1G 110.3(13) . .
O1G S1G C1G 102.3(13) . .
N1G S1G C1G 112.1(14) . .
O4G S2G O3G 117.0(14) . .
O4G S2G N1G 101.5(13) . .
O3G S2G N1G 112.2(14) . .
O4G S2G C2G 107.3(13) . .
O3G S2G C2G 110.9(13) . .
N1G S2G C2G 107.2(14) . .
S1G N1G S2G 125.7(16) . .
F1G C1G F2G 110(2) . .
F1G C1G F3G 107(2) . .
F2G C1G F3G 118(2) . .
F1G C1G S1G 111.9(19) . .
F2G C1G S1G 110.1(18) . .
F3G C1G S1G 100.4(18) . .
F5G C2G F4G 99.3(16) . .
F5G C2G F6G 86.0(19) . .
F4G C2G F6G 102(2) . .
F5G C2G S2G 135.5(19) . .
F4G C2G S2G 108.6(15) . .
F6G C2G S2G 120(2) . .
O1B S1B O2B 123.6(14) . .
O1B S1B N1B 103.8(13) . .
O2B S1B N1B 108.8(14) . .
O1B S1B C1B 101.8(13) . .
O2B S1B C1B 115.2(15) . .
N1B S1B C1B 100.8(12) . .
O3B S2B O4B 105.1(14) . .
O3B S2B N1B 116.0(15) . .
O4B S2B N1B 116.4(13) . .
O3B S2B C2B 114.9(14) . .
O4B S2B C2B 98.4(13) . .
N1B S2B C2B 105.0(13) . .
S1B N1B S2B 130.2(15) . .
F3B C1B F2B 109(2) . .
F3B C1B F1B 121(2) . .
F2B C1B F1B 95.9(19) . .
F3B C1B S1B 108.8(17) . .
F2B C1B S1B 114.1(19) . .
F1B C1B S1B 107.1(17) . .
F5B C2B F4B 135(3) . .
F5B C2B F6B 97(2) . .
F4B C2B F6B 100(2) . .
F5B C2B S2B 108.0(19) . .
F4B C2B S2B 105.0(18) . .
F6B C2B S2B 110.0(19) . .
O1M S1M O2M 119(2) . .
O1M S1M N1M 101.9(16) . .
O2M S1M N1M 108(2) . .
O1M S1M C1M 108.0(15) . .
O2M S1M C1M 106.1(17) . .
N1M S1M C1M 114.6(18) . .
O4M S2M O3M 111(2) . .
O4M S2M N1M 125(2) . .
O3M S2M N1M 95.1(17) . .
O4M S2M C2M 113.2(17) . .
O3M S2M C2M 91.8(17) . .
N1M S2M C2M 113.6(17) . .
S1M N1M S2M 113.4(18) . .
F3M C1M F1M 111(2) . .
F3M C1M F2M 109(2) . .
F1M C1M F2M 110(2) . .
F3M C1M S1M 108(2) . .
F1M C1M S1M 107.5(18) . .
F2M C1M S1M 110.9(17) . .
F4M C2M F5M 105(2) . .
F4M C2M F6M 116(2) . .
F5M C2M F6M 101(2) . .
F4M C2M S2M 120(2) . .
F5M C2M S2M 114(2) . .
F6M C2M S2M 100.8(17) . .
O4N S2N O3N 105(2) . .
O4N S2N N1N 109(2) . .
O3N S2N N1N 114(2) . .
O4N S2N C2N 122(2) . .
O3N S2N C2N 104(2) . .
N1N S2N C2N 102.5(17) . .
O2N S1N O1N 111(3) . .
O2N S1N N1N 117(3) . .
O1N S1N N1N 109(3) . .
O2N S1N C1N 128(3) . .
O1N S1N C1N 99(2) . .
N1N S1N C1N 89.7(18) . .
S2N N1N S1N 130(2) . .
F6N C2N F5N 113(3) . .
F6N C2N F4N 108(3) . .
F5N C2N F4N 106(3) . .
F6N C2N S2N 109(2) . .
F5N C2N S2N 113(3) . .
F4N C2N S2N 108(2) . .
F2N C1N F1N 115(4) . .
F2N C1N F3N 104(3) . .
F1N C1N F3N 107(4) . .
F2N C1N S1N 126(3) . .
F1N C1N S1N 94(2) . .
F3N C1N S1N 110(3) . .
O2C S1C O1C 111.0(13) . .
O2C S1C N1C 107.4(12) . .
O1C S1C N1C 107.8(12) . .
O2C S1C C1C 106.2(12) . .
O1C S1C C1C 110.1(11) . .
N1C S1C C1C 114.4(11) . .
O4C S2C O3C 115.4(15) . .
O4C S2C N1C 114.0(13) . .
O3C S2C N1C 116.2(13) . .
O4C S2C C2C 97.6(12) . .
O3C S2C C2C 106.4(13) . .
N1C S2C C2C 104.2(12) . .
S2C N1C S1C 126.8(12) . .
F3C C1C F1C 112.0(17) . .
F3C C1C F2C 99.8(16) . .
F1C C1C F2C 108.9(16) . .
F3C C1C S1C 115.8(16) . .
F1C C1C S1C 109.9(13) . .
F2C C1C S1C 109.8(15) . .
F5C C2C F4C 115(2) . .
F5C C2C F6C 110(2) . .
F4C C2C F6C 109.7(19) . .
F5C C2C S2C 108.2(16) . .
F4C C2C S2C 107.5(15) . .
F6C C2C S2C 105.5(15) . .
O2I S1I N1I 133.4(13) . .
O2I S1I O1I 109.7(12) . .
N1I S1I O1I 103.9(10) . .
O2I S1I C1I 106.2(10) . .
N1I S1I C1I 102.2(11) . .
O1I S1I C1I 94.7(10) . .
O3I S2I O4I 130.0(15) . .
O3I S2I N1I 114.7(14) . .
O4I S2I N1I 98.6(13) . .
O3I S2I C2I 100.2(13) . .
O4I S2I C2I 112.5(14) . .
N1I S2I C2I 96.2(12) . .
S1I N1I S2I 118.0(13) . .
F2I C1I F1I 100.5(17) . .
F2I C1I F3I 114.5(18) . .
F1I C1I F3I 109.0(17) . .
F2I C1I S1I 111.2(15) . .
F1I C1I S1I 114.5(16) . .
F3I C1I S1I 107.2(13) . .
F5I C2I F4I 115(2) . .
F5I C2I F6I 105(2) . .
F4I C2I F6I 102.1(18) . .
F5I C2I S2I 114.0(19) . .
F4I C2I S2I 105.5(15) . .
F6I C2I S2I 115.3(16) . .
O2D S1D N1D 131.2(19) . .
O2D S1D O1D 103.1(19) . .
N1D S1D O1D 106.8(15) . .
O2D S1D C1D 104.0(17) . .
N1D S1D C1D 110.3(15) . .
O1D S1D C1D 95.7(14) . .
O3D S2D O4D 116.7(18) . .
O3D S2D N1D 106.9(15) . .
O4D S2D N1D 106.8(15) . .
O3D S2D C2D 111.8(16) . .
O4D S2D C2D 108.6(16) . .
N1D S2D C2D 105.4(14) . .
S1D N1D S2D 126.2(17) . .
F2D C1D F3D 122(3) . .
F2D C1D F1D 109(2) . .
F3D C1D F1D 115(3) . .
F2D C1D S1D 105.8(18) . .
F3D C1D S1D 96.7(18) . .
F1D C1D S1D 107(2) . .
F6D C2D F4D 104(3) . .
F6D C2D F5D 103(3) . .
F4D C2D F5D 109(3) . .
F6D C2D S2D 125(3) . .
F4D C2D S2D 102(2) . .
F5D C2D S2D 113(2) . .
O1H S1H O2H 119.7(14) . .
O1H S1H N1H 123.8(15) . .
O2H S1H N1H 97.0(13) . .
O1H S1H C1H 113.6(14) . .
O2H S1H C1H 98.5(14) . .
N1H S1H C1H 99.6(14) . .
O4H S2H O3H 117(2) . .
O4H S2H N1H 117.3(19) . .
O3H S2H N1H 110.7(18) . .
O4H S2H C2H 104.7(19) . .
O3H S2H C2H 101.8(17) . .
N1H S2H C2H 103.3(14) . .
S1H N1H S2H 119.6(16) . .
F2H C1H F1H 107(2) . .
F2H C1H F3H 110(2) . .
F1H C1H F3H 110(2) . .
F2H C1H S1H 105.2(18) . .
F1H C1H S1H 122(2) . .
F3H C1H S1H 103.0(17) . .
F4H C2H F6H 118(3) . .
F4H C2H F5H 120(3) . .
F6H C2H F5H 98(3) . .
F4H C2H S2H 110(3) . .
F6H C2H S2H 104(2) . .
F5H C2H S2H 104(2) . .
O1J S1J O2J 125(2) . .
O1J S1J N1J 103.7(18) . .
O2J S1J N1J 111.8(17) . .
O1J S1J C1J 104.9(15) . .
O2J S1J C1J 105.6(16) . .
N1J S1J C1J 104.2(18) . .
O3J S2J O4J 123(3) . .
O3J S2J N1J 103(2) . .
O4J S2J N1J 115(2) . .
O3J S2J C2J 106(2) . .
O4J S2J C2J 100(2) . .
N1J S2J C2J 108(2) . .
F2J C1J F3J 98(2) . .
F2J C1J F1J 123(2) . .
F3J C1J F1J 116(2) . .
F2J C1J S1J 109(2) . .
F3J C1J S1J 100.4(19) . .
F1J C1J S1J 107.5(18) . .
S2J N1J S1J 123(2) . .
F6J C2J F4J 107(3) . .
F6J C2J F5J 119(3) . .
F4J C2J F5J 98(3) . .
F6J C2J S2J 105(2) . .
F4J C2J S2J 121(3) . .
F5J C2J S2J 108(3) . .
N1S C1S C2S 163(3) . .
C1S C2S H2S1 109.5 . .
C1S C2S H2S2 109.5 . .
H2S1 C2S H2S2 109.5 . .
C1S C2S H2S3 109.5 . .
H2S1 C2S H2S3 109.5 . .
H2S2 C2S H2S3 109.5 . .
N2S C3S C4S 158(2) . .
N2S C3S C4X 160(2) . .
N3S C5S C6S 173(2) . .
C5S C6S H6S1 109.5 . .
C5S C6S H6S2 109.5 . .
H6S1 C6S H6S2 109.5 . .
C5S C6S H6S3 109.5 . .
H6S1 C6S H6S3 109.5 . .
H6S2 C6S H6S3 109.5 . .
N4S C7S C8S 177.6(14) . .
C7S C8S H8S1 109.5 . .
C7S C8S H8S2 109.5 . .
H8S1 C8S H8S2 109.5 . .
C7S C8S H8S3 109.5 . .
H8S1 C8S H8S3 109.5 . .
H8S2 C8S H8S3 109.5 . .
N5S C9S C10S 171.5(12) . .
C9S C10S H10A 109.5 . .
C9S C10S H10B 109.5 . .
H10A C10S H10B 109.5 . .
C9S C10S H10C 109.5 . .
H10A C10S H10C 109.5 . .
H10B C10S H10C 109.5 . .
N6S C11S C12S 171(2) . .
C35S O1S C32S 121.2(11) . .
O1S C32S C33S 113.1(13) . .
O1S C32S C34S 105.1(13) . .
C33S C32S C34S 112.3(17) . .
O1S C32S H32S 108.7 . .
C33S C32S H32S 108.7 . .
C34S C32S H32S 108.7 . .
C32S C33S H33A 109.5 . .
C32S C33S H33B 109.5 . .
H33A C33S H33B 109.5 . .
C32S C33S H33C 109.5 . .
H33A C33S H33C 109.5 . .
H33B C33S H33C 109.5 . .
C32S C34S H34A 109.5 . .
C32S C34S H34B 109.5 . .
H34A C34S H34B 109.5 . .
C32S C34S H34C 109.5 . .
H34A C34S H34C 109.5 . .
H34B C34S H34C 109.5 . .
O1S C35S C37S 112.3(13) . .
O1S C35S C36S 109.5(13) . .
C37S C35S C36S 115.2(14) . .
O1S C35S H35S 106.4 . .
C37S C35S H35S 106.4 . .
C36S C35S H35S 106.4 . .
C35S C36S H36A 109.5 . .
C35S C36S H36B 109.5 . .
H36A C36S H36B 109.5 . .
C35S C36S H36C 109.5 . .
H36A C36S H36C 109.5 . .
H36B C36S H36C 109.5 . .
C35S C37S H37A 109.5 . .
C35S C37S H37B 109.5 . .
H37A C37S H37B 109.5 . .
C35S C37S H37C 109.5 . .
H37A C37S H37C 109.5 . .
H37B C37S H37C 109.5 . .
N7S C13S C14S 165(3) . .
N7A C13A C14A 146(4) . .
O2K S1K O1K 113.2(15) . .
O2K S1K N1K 122.9(10) . .
O1K S1K N1K 107.0(15) . .
O2K S1K C1K 101.8(11) . .
O1K S1K C1K 110.2(15) . .
N1K S1K C1K 100.3(11) . .
O4K S2K O3K 116.5(14) . .
O4K S2K N1K 118.2(12) . .
O3K S2K N1K 110.5(13) . .
O4K S2K C2K 107.5(13) . .
O3K S2K C2K 107.0(13) . .
N1K S2K C2K 94.0(12) . .
F2K C1K F3K 102(2) . .
F2K C1K F1K 119(2) . .
F3K C1K F1K 108.1(19) . .
F2K C1K S1K 110.0(18) . .
F3K C1K S1K 111.2(16) . .
F1K C1K S1K 107.0(14) . .
F5K C2K F4K 104(2) . .
F5K C2K F6K 106(2) . .
F4K C2K F6K 120(3) . .
F5K C2K S2K 110(2) . .
F4K C2K S2K 109.4(19) . .
F6K C2K S2K 107(2) . .
S2K N1K S1K 123.4(13) . .
O2L S1L O1L 113.9(15) . .
O2L S1L N1L 118.8(14) . .
O1L S1L N1L 93.7(11) . .
O2L S1L C1L 105.9(14) . .
O1L S1L C1L 109.5(11) . .
N1L S1L C1L 114.8(13) . .
O4L S2L O3L 114.6(17) . .
O4L S2L N1L 113.0(15) . .
O3L S2L N1L 110.4(15) . .
O4L S2L C2L 109.7(15) . .
O3L S2L C2L 91.4(15) . .
N1L S2L C2L 116.0(15) . .
F1L C1L F2L 102(2) . .
F1L C1L F3L 99(2) . .
F2L C1L F3L 117(2) . .
F1L C1L S1L 122(2) . .
F2L C1L S1L 105.8(17) . .
F3L C1L S1L 110.3(17) . .
S2L N1L S1L 114.3(13) . .
F6L C2L F4L 121(3) . .
F6L C2L F5L 99(3) . .
F4L C2L F5L 123(3) . .
F6L C2L S2L 114(2) . .
F4L C2L S2L 106(2) . .
F5L C2L S2L 90(2) . .
N9S C17S C18S 174(5) . .
O2' S1 O4' 121.9(7) . .
O3'' S1 O1'' 116.4(7) . .
O3 S1 O4 117.7(6) . .
O3 S1 O2 114.3(6) . .
O4 S1 O2 111.0(6) . .
O3'' S1 O2'' 110.6(7) . .
O1'' S1 O2'' 108.5(7) . .
O3'' S1 O4'' 106.9(7) . .
O1'' S1 O4'' 110.3(8) . .
O2'' S1 O4'' 103.4(7) . .
O2' S1 O1' 111.1(7) . .
O4' S1 O1' 107.0(7) . .
O2' S1 O3' 109.5(7) . .
O4' S1 O3' 106.6(6) . .
O1' S1 O3' 98.1(6) . .
O3 S1 O1 105.8(5) . .
O4 S1 O1 102.5(2) . .
O2 S1 O1 103.5(5) . .
S1 O1 H1Z 112.6(6) . .

loop_
_geom_bond_atom_site_label_1
_geom_bond_atom_site_label_2
_geom_bond_distance
_geom_bond_site_symmetry_2
Ag1 N1 2.260(9) .
Ag1 N11 2.264(8) .
Ag1 N25 2.361(11) 2_655
Ag1 N24 2.452(10) 2_655
Ag1 N34 2.548(19) 2_655
Ag1 N35 2.58(2) 2_655
Ag1 Ag2 2.8526(8) .
Ag2 N2 2.273(6) .
Ag2 N12 2.288(5) .
Ag2 N3 2.408(6) .
Ag2 N13 2.453(5) .
Ag3 N5 2.250(5) .
Ag3 N18 2.278(5) .
Ag3 N17 2.407(5) .
Ag3 N4 2.477(4) .
Ag3 Ag4 2.8682(6) .
Ag4 N19 2.250(5) .
Ag4 N6 2.269(5) .
Ag4 N8 2.409(5) 2_655
Ag4 N7 2.427(6) 2_655
Ag5 N28 2.247(4) 2_655
Ag5 N22 2.273(4) .
Ag5 N23 2.385(4) .
Ag5 N27 2.478(4) 2_655
Ag5 Ag6 2.8249(5) .
Ag6 N21 2.280(4) .
Ag6 N29 2.309(4) 2_655
Ag6 N15 2.389(4) .
Ag6 N14 2.468(5) .
N1 C1 1.298(10) .
N1 C5 1.386(10) .
N2 C8 1.280(8) .
N2 C5 1.370(8) .
N3 C9 1.307(8) .
N3 C10 1.427(7) .
N4 C22 1.265(7) .
N4 C19 1.414(7) .
N5 C23 1.330(7) .
N5 C27 1.342(7) .
N6 C30 1.317(8) .
N6 C27 1.409(8) .
N7 C37 1.283(8) .
N7 C34 1.410(7) .
N8 C38 1.352(8) .
N8 C42 1.357(8) .
N9 C45 1.333(8) .
N9 C42 1.354(8) .
N10 C16 1.397(7) .
N10 C31 1.426(7) .
N10 C13 1.427(7) .
C1 C2 1.398(13) .
C1 H1 0.9500 .
C2 C3 1.433(13) .
C2 H2 0.9500 .
C3 C4 1.391(11) .
C3 H3 0.9500 .
C4 C5 1.375(10) .
C4 C6 1.440(11) .
C6 C7 1.363(10) .
C6 H6 0.9500 .
C7 C8 1.426(9) .
C7 H7 0.9500 .
C8 C9 1.501(9) .
C9 H9 0.9500 .
C10 C11 1.386(8) .
C10 C15 1.400(8) .
C11 C12 1.389(8) .
C11 H11 0.9500 .
C12 C13 1.397(8) .
C12 H12 0.9500 .
C13 C14 1.398(8) .
C14 C15 1.368(8) .
C14 H14 0.9500 .
C15 H15 0.9500 .
C16 C17 1.376(8) .
C16 C21 1.411(8) .
C17 C18 1.380(8) .
C17 H17 0.9500 .
C18 C19 1.404(7) .
C18 H18 0.9500 .
C19 C20 1.397(7) .
C20 C21 1.379(8) .
C20 H20 0.9500 .
C21 H21 0.9500 .
C22 C23 1.481(8) .
C22 H22 0.9500 .
C23 C24 1.397(8) .
C24 C25 1.380(9) .
C24 H24 0.9500 .
C25 C26 1.392(9) .
C25 H25 0.9500 .
C26 C27 1.390(9) .
C26 C28 1.418(10) .
C28 C29 1.371(11) .
C28 H28 0.9500 .
C29 C30 1.396(10) .
C29 H29 0.9500 .
C30 H30 0.9500 .
C31 C36 1.385(8) .
C31 C32 1.392(9) .
C32 C33 1.391(9) .
C32 H32 0.9500 .
C33 C34 1.370(9) .
C33 H33 0.9500 .
C34 C35 1.393(8) .
C35 C36 1.377(8) .
C35 H35 0.9500 .
C36 H36 0.9500 .
C37 C38 1.452(9) .
C37 H37 0.9500 .
C38 C39 1.406(9) .
C39 C40 1.304(10) .
C39 H39 0.9500 .
C40 C41 1.420(10) .
C40 H40 0.9500 .
C41 C42 1.388(9) .
C41 C43 1.441(10) .
C43 C44 1.347(10) .
C43 H43 0.9500 .
C44 C45 1.402(10) .
C44 H44 0.9500 .
C45 H45 0.9500 .
N11 C51 1.301(10) .
N11 C55 1.391(9) .
N12 C58 1.293(8) .
N12 C55 1.352(8) .
N13 C59 1.275(7) .
N13 C60 1.397(7) .
N14 C72 1.266(7) .
N14 C69 1.414(7) .
N15 C73 1.357(7) .
N15 C77 1.363(7) .
N16 C80 1.335(8) .
N16 C77 1.354(7) .
N17 C87 1.288(7) .
N17 C84 1.437(7) .
N18 C92 1.351(7) .
N18 C88 1.352(7) .
N19 C95 1.352(8) .
N19 C92 1.382(7) .
N20 C66 1.400(7) .
N20 C63 1.417(7) .
N20 C81 1.442(7) .
C51 C52 1.402(13) .
C51 H51 0.9500 .
C52 C53 1.406(13) .
C52 H52 0.9500 .
C53 C54 1.406(10) .
C53 H53 0.9500 .
C54 C56 1.397(10) .
C54 C55 1.405(10) .
C56 C57 1.349(10) .
C56 H56 0.9500 .
C57 C58 1.430(8) .
C57 H57 0.9500 .
C58 C59 1.470(8) .
C59 H59 0.9500 .
C60 C61 1.389(7) .
C60 C65 1.406(7) .
C61 C62 1.383(8) .
C61 H61 0.9500 .
C62 C63 1.393(7) .
C62 H62 0.9500 .
C63 C64 1.378(8) .
C64 C65 1.380(8) .
C64 H64 0.9500 .
C65 H65 0.9500 .
C66 C71 1.392(8) .
C66 C67 1.412(7) .
C67 C68 1.347(7) .
C67 H67 0.9500 .
C68 C69 1.408(8) .
C68 H68 0.9500 .
C69 C70 1.379(8) .
C70 C71 1.379(8) .
C70 H70 0.9500 .
C71 H71 0.9500 .
C72 C73 1.467(8) .
C72 H72 0.9500 .
C73 C74 1.381(8) .
C74 C75 1.401(9) .
C74 H74 0.9500 .
C75 C76 1.396(8) .
C75 H75 0.9500 .
C76 C77 1.401(7) .
C76 C78 1.428(8) .
C78 C79 1.371(9) .
C78 H78 0.9500 .
C79 C80 1.391(8) .
C79 H79 0.9500 .
C80 H80 0.9500 .
C81 C86 1.371(8) .
C81 C82 1.389(8) .
C82 C83 1.366(8) .
C82 H82 0.9500 .
C83 C84 1.381(8) .
C83 H83 0.9500 .
C84 C85 1.401(8) .
C85 C86 1.381(8) .
C85 H85 0.9500 .
C86 H86 0.9500 .
C87 C88 1.450(8) .
C87 H87 0.9500 .
C88 C89 1.408(8) .
C89 C90 1.335(8) .
C89 H89 0.9500 .
C90 C91 1.384(9) .
C90 H90 0.9500 .
C91 C93 1.409(9) .
C91 C92 1.418(8) .
C93 C94 1.365(9) .
C93 H93 0.9500 .
C94 C95 1.413(9) .
C94 H94 0.9500 .
C95 H95 0.9500 .
N21 C101 1.324(7) .
N21 C105 1.379(7) .
N22 C108 1.305(6) .
N22 C105 1.360(6) .
N23 C109 1.285(6) .
N23 C110 1.405(6) .
N24 C122 1.265(12) .
N24 C119 1.406(10) .
N25 C123 1.334(12) .
N25 C127 1.374(12) .
N26 C127 1.376(13) .
N26 C130 1.376(13) .
N27 C137 1.292(7) .
N27 C134 1.433(7) .
N28 C138 1.322(7) .
N28 C142 1.331(7) .
N29 C145 1.332(7) .
N29 C142 1.363(7) .
N30 C131 1.396(7) .
N30 C116 1.405(7) .
N30 C113 1.433(7) .
C101 C102 1.384(8) .
C101 H101 0.9500 .
C102 C103 1.369(9) .
C102 H102 0.9500 .
C103 C104 1.389(8) .
C103 H103 0.9500 .
C104 C105 1.407(7) .
C104 C106 1.435(8) .
C106 C107 1.349(8) .
C106 H106 0.9500 .
C107 C108 1.420(7) .
C107 H107 0.9500 .
C108 C109 1.492(7) .
C109 H109 0.9500 .
C110 C115 1.390(7) .
C110 C111 1.399(7) .
C111 C112 1.392(7) .
C111 H111 0.9500 .
C112 C113 1.396(7) .
C112 H112 0.9500 .
C113 C114 1.388(7) .
C114 C115 1.360(7) .
C114 H114 0.9500 .
C115 H115 0.9500 .
C116 C121 1.405(8) .
C116 C117 1.417(8) .
C117 C118 1.357(8) .
C117 H117 0.9500 .
C118 C119 1.393(9) .
C118 H118 0.9500 .
C119 C120 1.400(9) .
C119 N34 1.53(2) .
C120 C121 1.373(8) .
C120 H120 0.9500 .
C121 H121 0.9500 .
C122 C123 1.491(13) .
C122 H122 0.9500 .
C123 C124 1.379(13) .
C124 C125 1.408(14) .
C124 H124 0.9500 .
C125 C126 1.386(14) .
C125 H125 0.9500 .
C126 C127 1.388(13) .
C126 C128 1.423(14) .
C128 C129 1.385(15) .
C128 H128 0.9500 .
C129 C130 1.380(14) .
C129 H129 0.9500 .
C130 H130 0.9500 .
C131 C132 1.392(7) .
C131 C136 1.404(7) .
C132 C133 1.385(8) .
C132 H132 0.9500 .
C133 C134 1.384(7) .
C133 H133 0.9500 .
C134 C135 1.387(7) .
C135 C136 1.371(7) .
C135 H135 0.9500 .
C136 H136 0.9500 .
C137 C138 1.459(8) .
C137 H137 0.9500 .
C138 C139 1.415(7) .
C139 C140 1.334(9) .
C139 H139 0.9500 .
C140 C141 1.434(9) .
C140 H140 0.9500 .
C141 C143 1.404(9) .
C141 C142 1.411(7) .
C143 C144 1.345(9) .
C143 H143 0.9500 .
C144 C145 1.406(8) .
C144 H144 0.9500 .
C145 H145 0.9500 .
N34 C222 1.28(3) .
N35 C227 1.39(2) .
N35 C223 1.41(2) .
N36 C227 1.38(2) .
N36 C230 1.40(2) .
C222 C223 1.39(3) .
C222 H222 0.9500 .
C223 C224 1.40(2) .
C224 C225 1.43(2) .
C224 H224 0.9500 .
C225 C226 1.44(2) .
C225 H225 0.9500 .
C226 C227 1.395(18) .
C226 C228 1.41(2) .
C228 C229 1.40(3) .
C228 H228 0.9500 .
C229 C230 1.40(2) .
C229 H229 0.9500 .
C230 H230 0.9500 .
S1A O1A 1.442(14) .
S1A O2A 1.465(13) .
S1A N1A 1.576(14) .
S1A C1A 1.780(16) .
S2A O3A 1.421(14) .
S2A O4A 1.454(14) .
S2A N1A 1.516(15) .
S2A C2A 1.901(18) .
F1A C1A 1.363(17) .
F2A C1A 1.293(17) .
F3A C1A 1.409(19) .
F4A C2A 1.42(2) .
F5A C2A 1.26(2) .
F6A C2A 1.321(19) .
S1G O2G 1.406(17) .
S1G O1G 1.545(17) .
S1G N1G 1.595(19) .
S1G C1G 1.78(2) .
S2G O4G 1.404(19) .
S2G O3G 1.410(17) .
S2G N1G 1.63(2) .
S2G C2G 1.870(19) .
F1G C1G 1.29(2) .
F2G C1G 1.30(2) .
F5G C2G 1.36(2) .
F3G C1G 1.38(2) .
F4G C2G 1.37(2) .
F6G C2G 1.39(2) .
S1B O1B 1.371(16) .
S1B O2B 1.471(19) .
S1B N1B 1.576(18) .
S1B C1B 1.80(2) .
S2B O3B 1.38(2) .
S2B O4B 1.392(17) .
S2B N1B 1.583(17) .
S2B C2B 1.81(2) .
F1B C1B 1.36(2) .
F2B C1B 1.27(2) .
F3B C1B 1.23(2) .
F4B C2B 1.29(2) .
F5B C2B 1.23(2) .
F6B C2B 1.32(2) .
S1M O1M 1.43(2) .
S1M O2M 1.46(2) .
S1M N1M 1.57(2) .
S1M C1M 1.80(2) .
S2M O4M 1.40(2) .
S2M O3M 1.55(2) .
S2M N1M 1.62(2) .
S2M C2M 1.84(2) .
F1M C1M 1.33(2) .
F5M C2M 1.33(3) .
F4M C2M 1.31(2) .
F2M C1M 1.33(2) .
F3M C1M 1.30(2) .
F6M C2M 1.36(3) .
S2N O4N 1.40(2) .
S2N O3N 1.47(2) .
S2N N1N 1.59(2) .
S2N C2N 1.81(2) .
S1N O2N 1.35(2) .
S1N O1N 1.46(3) .
S1N N1N 1.64(2) .
S1N C1N 1.87(2) .
F1N C1N 1.27(3) .
F3N C1N 1.33(3) .
F2N C1N 1.27(3) .
F5N C2N 1.32(3) .
C2N F6N 1.31(3) .
C2N F4N 1.36(3) .
S1C O2C 1.442(16) .
S1C O1C 1.519(18) .
S1C N1C 1.623(17) .
S1C C1C 1.764(19) .
S2C O4C 1.410(18) .
S2C O3C 1.459(19) .
S2C N1C 1.527(18) .
S2C C2C 1.86(2) .
F1C C1C 1.34(2) .
F2C C1C 1.36(2) .
F3C C1C 1.29(2) .
F4C C2C 1.29(2) .
F5C C2C 1.29(2) .
F6C C2C 1.35(2) .
S1I O2I 1.346(16) .
S1I N1I 1.460(17) .
S1I O1I 1.531(16) .
S1I C1I 1.861(18) .
S2I O3I 1.397(18) .
S2I O4I 1.405(19) .
S2I N1I 1.684(19) .
S2I C2I 1.85(2) .
F4I C2I 1.33(2) .
F2I C1I 1.31(2) .
F1I C1I 1.33(2) .
F3I C1I 1.37(2) .
F6I C2I 1.34(2) .
F5I C2I 1.26(2) .
S1D O2D 1.45(2) .
S1D N1D 1.474(19) .
S1D O1D 1.48(2) .
S1D C1D 1.87(2) .
S2D O3D 1.41(2) .
S2D O4D 1.47(2) .
S2D N1D 1.647(19) .
S2D C2D 1.90(2) .
F1D C1D 1.37(3) .
F2D C1D 1.27(2) .
F3D C1D 1.28(2) .
F4D C2D 1.35(3) .
F5D C2D 1.39(3) .
F6D C2D 1.31(3) .
S1H O1H 1.406(17) .
S1H O2H 1.509(19) .
S1H N1H 1.57(2) .
S1H C1H 1.84(2) .
S2H O4H 1.46(2) .
S2H O3H 1.47(2) .
S2H N1H 1.66(2) .
S2H C2H 1.81(2) .
C1H F2H 1.34(2) .
C1H F1H 1.36(2) .
C1H F3H 1.36(2) .
F5H C2H 1.32(3) .
F4H C2H 1.28(3) .
F6H C2H 1.29(3) .
S1J O1J 1.41(2) .
S1J O2J 1.44(2) .
S1J N1J 1.62(2) .
S1J C1J 1.83(2) .
S2J O3J 1.43(2) .
S2J O4J 1.49(2) .
S2J N1J 1.60(2) .
S2J C2J 1.85(2) .
C1J F2J 1.32(3) .
C1J F3J 1.35(3) .
C1J F1J 1.37(2) .
F4J C2J 1.33(3) .
F5J C2J 1.35(3) .
C2J F6J 1.33(3) .
N1S C1S 1.177(13) .
C1S C2S 1.423(14) .
C2S H2S1 0.9800 .
C2S H2S2 0.9800 .
C2S H2S3 0.9800 .
N2S C3S 1.096(9) .
C3S C4S 1.542(14) .
C3S C4X 1.57(2) .
N3S C5S 1.133(11) .
C5S C6S 1.452(13) .
C6S H6S1 0.9800 .
C6S H6S2 0.9800 .
C6S H6S3 0.9800 .
N4S C7S 1.166(11) .
C7S C8S 1.400(12) .
C8S H8S1 0.9800 .
C8S H8S2 0.9800 .
C8S H8S3 0.9800 .
N5S C9S 1.101(9) .
C9S C10S 1.478(11) .
C10S H10A 0.9800 .
C10S H10B 0.9800 .
C10S H10C 0.9800 .
N6S C11S 1.166(14) .
C11S C12S 1.440(15) .
O1S C35S 1.423(12) .
O1S C32S 1.429(12) .
C32S C33S 1.471(19) .
C32S C34S 1.57(2) .
C32S H32S 1.0000 .
C33S H33A 0.9800 .
C33S H33B 0.9800 .
C33S H33C 0.9800 .
C34S H34A 0.9800 .
C34S H34B 0.9800 .
C34S H34C 0.9800 .
C35S C37S 1.465(17) .
C35S C36S 1.469(18) .
C35S H35S 1.0000 .
C36S H36A 0.9800 .
C36S H36B 0.9800 .
C36S H36C 0.9800 .
C37S H37A 0.9800 .
C37S H37B 0.9800 .
C37S H37C 0.9800 .
N7S C13S 1.158(14) .
C13S C14S 1.447(15) .
N7A C13A 1.191(18) .
C13A C14A 1.486(19) .
S1K O2K 1.393(14) .
S1K O1K 1.46(2) .
S1K N1K 1.656(18) .
S1K C1K 1.87(2) .
S2K O4K 1.392(17) .
S2K O3K 1.439(19) .
S2K N1K 1.631(18) .
S2K C2K 1.88(2) .
F2K C1K 1.30(2) .
F1K C1K 1.39(2) .
F3K C1K 1.33(2) .
F4K C2K 1.22(2) .
F5K C2K 1.21(2) .
F6K C2K 1.31(2) .
S1L O2L 1.45(2) .
S1L O1L 1.463(16) .
S1L N1L 1.652(18) .
S1L C1L 1.80(2) .
S2L O4L 1.404(19) .
S2L O3L 1.50(2) .
S2L N1L 1.563(19) .
S2L C2L 1.83(2) .
F2L C1L 1.36(2) .
F4L C2L 1.32(2) .
F1L C1L 1.22(2) .
F5L C2L 1.38(3) .
F3L C1L 1.36(2) .
C2L F6L 1.24(2) .
N9S C17S 1.152(16) .
C17S C18S 1.449(16) .
S1 O3 1.369(10) .
S1 O2' 1.383(11) .
S1 O4' 1.409(11) .
S1 O3'' 1.429(11) .
S1 O1'' 1.437(11) .
S1 O4 1.478(6) .
S1 O2 1.482(10) .
S1 O2'' 1.524(11) .
S1 O4'' 1.539(11) .
S1 O1' 1.551(10) .
S1 O3' 1.569(10) .
S1 O1 1.572(6) .
O1 H1Z 0.82000(11) .

loop_
_geom_torsion_atom_site_label_1
_geom_torsion_atom_site_label_2
_geom_torsion_atom_site_label_3
_geom_torsion_atom_site_label_4
_geom_torsion
_geom_torsion_site_symmetry_1
_geom_torsion_site_symmetry_4
C5 N1 C1 C2 -2.4(16) . .
Ag1 N1 C1 C2 -165.2(10) . .
N1 C1 C2 C3 5.3(19) . .
C1 C2 C3 C4 -4.5(17) . .
C2 C3 C4 C5 1.2(14) . .
C2 C3 C4 C6 174.2(12) . .
C8 N2 C5 C4 -4.1(12) . .
Ag2 N2 C5 C4 167.8(6) . .
C8 N2 C5 N1 179.2(8) . .
Ag2 N2 C5 N1 -8.9(10) . .
C3 C4 C5 N2 -175.0(9) . .
C6 C4 C5 N2 11.8(13) . .
C3 C4 C5 N1 1.5(13) . .
C6 C4 C5 N1 -171.7(10) . .
C1 N1 C5 N2 175.8(10) . .
Ag1 N1 C5 N2 -24.0(10) . .
C1 N1 C5 C4 -1.0(13) . .
Ag1 N1 C5 C4 159.2(7) . .
C5 C4 C6 C7 -11.1(15) . .
C3 C4 C6 C7 175.6(10) . .
C4 C6 C7 C8 3.4(15) . .
C5 N2 C8 C7 -4.7(13) . .
Ag2 N2 C8 C7 -177.3(7) . .
C5 N2 C8 C9 179.2(7) . .
Ag2 N2 C8 C9 6.7(10) . .
C6 C7 C8 N2 4.9(15) . .
C6 C7 C8 C9 -178.8(9) . .
C10 N3 C9 C8 -174.1(6) . .
Ag2 N3 C9 C8 -4.3(8) . .
N2 C8 C9 N3 -1.3(11) . .
C7 C8 C9 N3 -177.8(7) . .
C9 N3 C10 C11 28.7(9) . .
Ag2 N3 C10 C11 -139.7(5) . .
C9 N3 C10 C15 -156.7(6) . .
Ag2 N3 C10 C15 34.9(8) . .
C15 C10 C11 C12 3.8(9) . .
N3 C10 C11 C12 178.4(5) . .
C10 C11 C12 C13 -0.3(9) . .
C11 C12 C13 C14 -1.4(9) . .
C11 C12 C13 N10 179.1(5) . .
C16 N10 C13 C12 48.6(8) . .
C31 N10 C13 C12 -134.4(6) . .
C16 N10 C13 C14 -131.0(6) . .
C31 N10 C13 C14 46.1(9) . .
C12 C13 C14 C15 -0.6(10) . .
N10 C13 C14 C15 178.9(6) . .
C13 C14 C15 C10 4.2(10) . .
C11 C10 C15 C14 -5.8(10) . .
N3 C10 C15 C14 179.3(6) . .
C31 N10 C16 C17 48.6(8) . .
C13 N10 C16 C17 -134.4(6) . .
C31 N10 C16 C21 -131.8(6) . .
C13 N10 C16 C21 45.3(8) . .
N10 C16 C17 C18 177.6(6) . .
C21 C16 C17 C18 -2.0(9) . .
C16 C17 C18 C19 0.7(9) . .
C17 C18 C19 C20 1.1(9) . .
C17 C18 C19 N4 -174.9(5) . .
C22 N4 C19 C20 21.3(8) . .
Ag3 N4 C19 C20 -142.0(5) . .
C22 N4 C19 C18 -163.0(6) . .
Ag3 N4 C19 C18 33.8(7) . .
C18 C19 C20 C21 -1.6(8) . .
N4 C19 C20 C21 174.1(5) . .
C19 C20 C21 C16 0.3(9) . .
C17 C16 C21 C20 1.5(9) . .
N10 C16 C21 C20 -178.1(5) . .
C19 N4 C22 C23 -172.1(5) . .
Ag3 N4 C22 C23 -6.5(7) . .
C27 N5 C23 C24 2.7(10) . .
Ag3 N5 C23 C24 -169.9(5) . .
C27 N5 C23 C22 177.8(6) . .
Ag3 N5 C23 C22 5.3(8) . .
N4 C22 C23 N5 1.5(9) . .
N4 C22 C23 C24 176.9(6) . .
N5 C23 C24 C25 0.5(11) . .
C22 C23 C24 C25 -174.5(7) . .
C23 C24 C25 C26 -0.8(13) . .
C24 C25 C26 C27 -2.0(14) . .
C24 C25 C26 C28 178.0(10) . .
C23 N5 C27 C26 -5.7(11) . .
Ag3 N5 C27 C26 166.4(6) . .
C23 N5 C27 N6 176.3(6) . .
Ag3 N5 C27 N6 -11.6(8) . .
C25 C26 C27 N5 5.5(13) . .
C28 C26 C27 N5 -174.5(8) . .
C25 C26 C27 N6 -176.6(8) . .
C28 C26 C27 N6 3.3(14) . .
C30 N6 C27 N5 175.7(7) . .
Ag4 N6 C27 N5 -35.0(8) . .
C30 N6 C27 C26 -2.3(11) . .
Ag4 N6 C27 C26 147.0(7) . .
C27 C26 C28 C29 -1.4(16) . .
C25 C26 C28 C29 178.5(11) . .
C26 C28 C29 C30 -1.2(18) . .
C27 N6 C30 C29 -0.5(14) . .
Ag4 N6 C30 C29 -149.9(9) . .
C28 C29 C30 N6 2.3(18) . .
C16 N10 C31 C36 23.3(9) . .
C13 N10 C31 C36 -153.7(6) . .
C16 N10 C31 C32 -161.7(7) . .
C13 N10 C31 C32 21.3(9) . .
C36 C31 C32 C33 -1.9(12) . .
N10 C31 C32 C33 -177.0(7) . .
C31 C32 C33 C34 4.1(14) . .
C32 C33 C34 C35 -3.9(12) . .
C32 C33 C34 N7 172.3(8) . .
C37 N7 C34 C33 21.9(12) . .
Ag4 N7 C34 C33 -147.3(7) 2_655 .
C37 N7 C34 C35 -161.9(7) . .
Ag4 N7 C34 C35 28.8(9) 2_655 .
C33 C34 C35 C36 1.7(11) . .
N7 C34 C35 C36 -174.8(7) . .
C34 C35 C36 C31 0.4(10) . .
C32 C31 C36 C35 -0.2(10) . .
N10 C31 C36 C35 174.8(6) . .
C34 N7 C37 C38 -173.4(7) . .
Ag4 N7 C37 C38 -3.6(10) 2_655 .
C42 N8 C38 C39 -2.1(12) . .
Ag4 N8 C38 C39 178.0(8) 2_655 .
C42 N8 C38 C37 174.6(7) . .
Ag4 N8 C38 C37 -5.4(10) 2_655 .
N7 C37 C38 N8 6.2(12) . .
N7 C37 C38 C39 -177.1(9) . .
N8 C38 C39 C40 -3.1(17) . .
C37 C38 C39 C40 -179.7(11) . .
C38 C39 C40 C41 7(2) . .
C39 C40 C41 C42 -4.7(17) . .
C39 C40 C41 C43 177.0(12) . .
C45 N9 C42 N8 -179.2(6) . .
C45 N9 C42 C41 -2.1(11) . .
C38 N8 C42 N9 -179.1(7) . .
Ag4 N8 C42 N9 0.9(9) 2_655 .
C38 N8 C42 C41 3.8(11) . .
Ag4 N8 C42 C41 -176.2(6) 2_655 .
C40 C41 C42 N9 -177.5(9) . .
C43 C41 C42 N9 0.9(13) . .
C40 C41 C42 N8 -0.6(13) . .
C43 C41 C42 N8 177.8(8) . .
C42 C41 C43 C44 3.0(14) . .
C40 C41 C43 C44 -178.8(10) . .
C41 C43 C44 C45 -5.4(13) . .
C42 N9 C45 C44 -0.6(12) . .
C43 C44 C45 N9 4.5(13) . .
C55 N11 C51 C52 8.3(19) . .
Ag1 N11 C51 C52 -148.2(12) . .
N11 C51 C52 C53 -7(2) . .
C51 C52 C53 C54 4(2) . .
C52 C53 C54 C56 178.3(12) . .
C52 C53 C54 C55 -3.1(18) . .
C58 N12 C55 N11 176.6(7) . .
Ag2 N12 C55 N11 -13.1(10) . .
C58 N12 C55 C54 -3.5(13) . .
Ag2 N12 C55 C54 166.8(7) . .
C51 N11 C55 N12 172.9(10) . .
Ag1 N11 C55 N12 -30.9(10) . .
C51 N11 C55 C54 -6.9(14) . .
Ag1 N11 C55 C54 149.2(8) . .
C56 C54 C55 N12 3.5(14) . .
C53 C54 C55 N12 -175.2(10) . .
C56 C54 C55 N11 -176.6(9) . .
C53 C54 C55 N11 4.7(16) . .
C55 C54 C56 C57 1.0(15) . .
C53 C54 C56 C57 179.7(11) . .
C54 C56 C57 C58 -5.1(14) . .
C55 N12 C58 C57 -1.1(11) . .
Ag2 N12 C58 C57 -171.9(6) . .
C55 N12 C58 C59 -179.5(7) . .
Ag2 N12 C58 C59 9.6(8) . .
C56 C57 C58 N12 5.3(12) . .
C56 C57 C58 C59 -176.2(8) . .
C60 N13 C59 C58 -174.3(6) . .
Ag2 N13 C59 C58 -10.1(7) . .
N12 C58 C59 N13 1.1(10) . .
C57 C58 C59 N13 -177.4(7) . .
C59 N13 C60 C61 23.8(9) . .
Ag2 N13 C60 C61 -138.4(5) . .
C59 N13 C60 C65 -160.9(6) . .
Ag2 N13 C60 C65 36.9(7) . .
N13 C60 C61 C62 175.0(5) . .
C65 C60 C61 C62 -0.3(9) . .
C60 C61 C62 C63 -1.2(9) . .
C61 C62 C63 C64 3.1(9) . .
C61 C62 C63 N20 -177.8(5) . .
C66 N20 C63 C64 50.8(9) . .
C81 N20 C63 C64 -139.5(6) . .
C66 N20 C63 C62 -128.2(6) . .
C81 N20 C63 C62 41.4(8) . .
C62 C63 C64 C65 -3.6(9) . .
N20 C63 C64 C65 177.4(5) . .
C63 C64 C65 C60 2.1(9) . .
C61 C60 C65 C64 -0.2(9) . .
N13 C60 C65 C64 -175.7(5) . .
C63 N20 C66 C71 -154.4(7) . .
C81 N20 C66 C71 35.9(10) . .
C63 N20 C66 C67 24.9(9) . .
C81 N20 C66 C67 -144.8(6) . .
C71 C66 C67 C68 -8.7(10) . .
N20 C66 C67 C68 172.0(6) . .
C66 C67 C68 C69 1.2(10) . .
C67 C68 C69 C70 6.9(11) . .
C67 C68 C69 N14 -171.7(6) . .
C72 N14 C69 C70 -3.4(11) . .
Ag6 N14 C69 C70 -167.1(7) . .
C72 N14 C69 C68 175.1(7) . .
Ag6 N14 C69 C68 11.3(8) . .
C68 C69 C70 C71 -7.2(13) . .
N14 C69 C70 C71 171.2(8) . .
C69 C70 C71 C66 -0.4(15) . .
N20 C66 C71 C70 -172.3(8) . .
C67 C66 C71 C70 8.4(13) . .
C69 N14 C72 C73 -171.4(6) . .
Ag6 N14 C72 C73 -6.3(9) . .
C77 N15 C73 C74 -4.8(10) . .
Ag6 N15 C73 C74 -158.7(6) . .
C77 N15 C73 C72 176.5(6) . .
Ag6 N15 C73 C72 22.6(7) . .
N14 C72 C73 N15 -11.0(11) . .
N14 C72 C73 C74 170.2(7) . .
N15 C73 C74 C75 5.0(11) . .
C72 C73 C74 C75 -176.2(7) . .
C73 C74 C75 C76 -2.3(11) . .
C74 C75 C76 C77 -0.3(10) . .
C74 C75 C76 C78 177.5(7) . .
C80 N16 C77 N15 176.0(5) . .
C80 N16 C77 C76 -2.0(8) . .
C73 N15 C77 N16 -176.0(5) . .
Ag6 N15 C77 N16 -24.4(7) . .
C73 N15 C77 C76 2.0(8) . .
Ag6 N15 C77 C76 153.6(4) . .
C75 C76 C77 N16 178.3(6) . .
C78 C76 C77 N16 0.4(9) . .
C75 C76 C77 N15 0.5(9) . .
C78 C76 C77 N15 -177.5(6) . .
C75 C76 C78 C79 -176.1(7) . .
C77 C76 C78 C79 1.8(10) . .
C76 C78 C79 C80 -2.1(11) . .
C77 N16 C80 C79 1.6(10) . .
C78 C79 C80 N16 0.4(11) . .
C66 N20 C81 C86 -135.4(6) . .
C63 N20 C81 C86 54.3(8) . .
C66 N20 C81 C82 46.3(8) . .
C63 N20 C81 C82 -124.0(6) . .
C86 C81 C82 C83 1.1(10) . .
N20 C81 C82 C83 179.3(6) . .
C81 C82 C83 C84 -1.9(10) . .
C82 C83 C84 C85 0.7(9) . .
C82 C83 C84 N17 -179.0(6) . .
C87 N17 C84 C83 -170.3(5) . .
Ag3 N17 C84 C83 27.3(7) . .
C87 N17 C84 C85 10.1(8) . .
Ag3 N17 C84 C85 -152.3(4) . .
C83 C84 C85 C86 1.4(8) . .
N17 C84 C85 C86 -179.0(5) . .
C82 C81 C86 C85 1.0(9) . .
N20 C81 C86 C85 -177.2(5) . .
C84 C85 C86 C81 -2.2(9) . .
C84 N17 C87 C88 -175.0(5) . .
Ag3 N17 C87 C88 -10.7(6) . .
C92 N18 C88 C89 1.3(8) . .
Ag3 N18 C88 C89 -170.1(4) . .
C92 N18 C88 C87 -176.5(5) . .
Ag3 N18 C88 C87 12.1(6) . .
N17 C87 C88 N18 -0.4(8) . .
N17 C87 C88 C89 -178.3(5) . .
N18 C88 C89 C90 -0.6(9) . .
C87 C88 C89 C90 177.3(6) . .
C88 C89 C90 C91 1.9(10) . .
C89 C90 C91 C93 178.4(7) . .
C89 C90 C91 C92 -3.8(9) . .
C88 N18 C92 N19 177.6(5) . .
Ag3 N18 C92 N19 -12.0(7) . .
C88 N18 C92 C91 -3.4(8) . .
Ag3 N18 C92 C91 167.0(4) . .
C95 N19 C92 N18 178.2(5) . .
Ag4 N19 C92 N18 -13.7(7) . .
C95 N19 C92 C91 -0.8(8) . .
Ag4 N19 C92 C91 167.4(4) . .
C90 C91 C92 N18 4.6(9) . .
C93 C91 C92 N18 -177.4(6) . .
C90 C91 C92 N19 -176.5(6) . .
C93 C91 C92 N19 1.5(9) . .
C90 C91 C93 C94 178.1(7) . .
C92 C91 C93 C94 0.3(10) . .
C91 C93 C94 C95 -2.5(11) . .
C92 N19 C95 C94 -1.6(9) . .
Ag4 N19 C95 C94 -171.5(5) . .
C93 C94 C95 N19 3.3(11) . .
C105 N21 C101 C102 2.3(9) . .
Ag6 N21 C101 C102 -173.6(5) . .
N21 C101 C102 C103 -0.2(10) . .
C101 C102 C103 C104 -0.2(10) . .
C102 C103 C104 C105 -1.5(9) . .
C102 C103 C104 C106 179.2(6) . .
C108 N22 C105 N21 177.5(5) . .
Ag5 N22 C105 N21 -17.7(7) . .
C108 N22 C105 C104 -2.9(8) . .
Ag5 N22 C105 C104 161.8(4) . .
C101 N21 C105 N22 175.6(5) . .
Ag6 N21 C105 N22 -9.0(7) . .
C101 N21 C105 C104 -4.0(8) . .
Ag6 N21 C105 C104 171.4(4) . .
C103 C104 C105 N22 -175.9(5) . .
C106 C104 C105 N22 3.5(8) . .
C103 C104 C105 N21 3.7(8) . .
C106 C104 C105 N21 -177.0(5) . .
C103 C104 C106 C107 178.7(6) . .
C105 C104 C106 C107 -0.6(9) . .
C104 C106 C107 C108 -2.6(9) . .
C105 N22 C108 C107 -0.5(8) . .
Ag5 N22 C108 C107 -166.9(4) . .
C105 N22 C108 C109 179.6(5) . .
Ag5 N22 C108 C109 13.2(6) . .
C106 C107 C108 N22 3.3(9) . .
C106 C107 C108 C109 -176.8(5) . .
C110 N23 C109 C108 -173.7(5) . .
Ag5 N23 C109 C108 -15.3(6) . .
N22 C108 C109 N23 2.2(7) . .
C107 C108 C109 N23 -177.7(5) . .
C109 N23 C110 C115 5.3(9) . .
Ag5 N23 C110 C115 -151.1(5) . .
C109 N23 C110 C111 -175.2(5) . .
Ag5 N23 C110 C111 28.4(7) . .
C115 C110 C111 C112 3.1(9) . .
N23 C110 C111 C112 -176.4(5) . .
C110 C111 C112 C113 -2.6(9) . .
C111 C112 C113 C114 1.0(9) . .
C111 C112 C113 N30 177.9(5) . .
C131 N30 C113 C114 51.1(7) . .
C116 N30 C113 C114 -134.7(6) . .
C131 N30 C113 C112 -125.7(6) . .
C116 N30 C113 C112 48.5(8) . .
C112 C113 C114 C115 -0.2(9) . .
N30 C113 C114 C115 -177.1(6) . .
C113 C114 C115 C110 0.8(10) . .
C111 C110 C115 C114 -2.2(9) . .
N23 C110 C115 C114 177.2(6) . .
C131 N30 C116 C121 16.6(8) . .
C113 N30 C116 C121 -157.3(6) . .
C131 N30 C116 C117 -162.0(6) . .
C113 N30 C116 C117 24.1(8) . .
C121 C116 C117 C118 4.1(10) . .
N30 C116 C117 C118 -177.2(6) . .
C116 C117 C118 C119 0.2(10) . .
C117 C118 C119 C120 -5.9(8) . .
C117 C118 C119 N24 173.8(7) . .
C117 C118 C119 N34 -157.9(11) . .
C122 N24 C119 C118 18.3(15) . .
Ag1 N24 C119 C118 -152.4(6) 2_655 .
C122 N24 C119 C120 -162.0(14) . .
Ag1 N24 C119 C120 27.3(6) 2_655 .
C118 C119 C120 C121 7.4(7) . .
N24 C119 C120 C121 -172.3(7) . .
N34 C119 C120 C121 165.1(9) . .
C119 C120 C121 C116 -3.2(10) . .
N30 C116 C121 C120 178.7(6) . .
C117 C116 C121 C120 -2.6(10) . .
C119 N24 C122 C123 -176.1(11) . .
Ag1 N24 C122 C123 -5(2) 2_655 .
C127 N25 C123 C124 2.6(6) . .
Ag1 N25 C123 C124 -178.5(8) 2_655 .
C127 N25 C123 C122 -174.2(12) . .
Ag1 N25 C123 C122 4.7(12) 2_655 .
N24 C122 C123 N25 1(2) . .
N24 C122 C123 C124 -176.0(13) . .
N25 C123 C124 C125 -0.3(3) . .
C122 C123 C124 C125 176.2(12) . .
C123 C124 C125 C126 -0.2(3) . .
C124 C125 C126 C127 -1.5(5) . .
C124 C125 C126 C128 178.6(5) . .
C123 N25 C127 N26 175.4(8) . .
Ag1 N25 C127 N26 -3.5(7) 2_655 .
C123 N25 C127 C126 -4.5(8) . .
Ag1 N25 C127 C126 176.6(6) 2_655 .
C130 N26 C127 N25 176.7(8) . .
C130 N26 C127 C126 -3.4(8) . .
C125 C126 C127 N25 3.9(7) . .
C128 C126 C127 N25 -176.2(7) . .
C125 C126 C127 N26 -176.0(7) . .
C128 C126 C127 N26 3.9(7) . .
C125 C126 C128 C129 177.8(5) . .
C127 C126 C128 C129 -2.1(5) . .
C126 C128 C129 C130 0.1(3) . .
C127 N26 C130 C129 1.5(6) . .
C128 C129 C130 N26 0.1(3) . .
C116 N30 C131 C132 -133.3(6) . .
C113 N30 C131 C132 40.6(7) . .
C116 N30 C131 C136 45.8(8) . .
C113 N30 C131 C136 -140.2(5) . .
N30 C131 C132 C133 -178.1(5) . .
C136 C131 C132 C133 2.7(9) . .
C131 C132 C133 C134 0.0(9) . .
C132 C133 C134 C135 -3.3(9) . .
C132 C133 C134 N27 172.5(5) . .
C137 N27 C134 C133 23.8(8) . .
Ag5 N27 C134 C133 -137.9(5) 2_655 .
C137 N27 C134 C135 -160.4(5) . .
Ag5 N27 C134 C135 38.0(6) 2_655 .
C133 C134 C135 C136 3.6(8) . .
N27 C134 C135 C136 -172.4(5) . .
C134 C135 C136 C131 -0.7(8) . .
C132 C131 C136 C135 -2.4(8) . .
N30 C131 C136 C135 178.5(5) . .
C134 N27 C137 C138 -168.7(5) . .
Ag5 N27 C137 C138 -4.6(7) 2_655 .
C142 N28 C138 C139 -0.8(9) . .
Ag5 N28 C138 C139 -167.7(5) 2_655 .
C142 N28 C138 C137 175.9(5) . .
Ag5 N28 C138 C137 9.0(7) 2_655 .
N27 C137 C138 N28 -2.4(9) . .
N27 C137 C138 C139 174.4(6) . .
N28 C138 C139 C140 4.4(11) . .
C137 C138 C139 C140 -172.3(7) . .
C138 C139 C140 C141 -3.6(13) . .
C139 C140 C141 C143 179.5(9) . .
C139 C140 C141 C142 -0.3(12) . .
C138 N28 C142 N29 177.2(5) . .
Ag5 N28 C142 N29 -16.4(7) 2_655 .
C138 N28 C142 C141 -3.5(9) . .
Ag5 N28 C142 C141 162.9(5) 2_655 .
C145 N29 C142 N28 173.9(6) . .
Ag6 N29 C142 N28 -30.7(7) 2_655 .
C145 N29 C142 C141 -5.4(9) . .
Ag6 N29 C142 C141 150.0(5) 2_655 .
C143 C141 C142 N28 -175.8(7) . .
C140 C141 C142 N28 4.0(10) . .
C143 C141 C142 N29 3.5(11) . .
C140 C141 C142 N29 -176.7(7) . .
C142 C141 C143 C144 0.2(12) . .
C140 C141 C143 C144 -179.6(9) . .
C141 C143 C144 C145 -1.8(13) . .
C142 N29 C145 C144 3.8(10) . .
Ag6 N29 C145 C144 -151.6(6) 2_655 .
C143 C144 C145 N29 -0.1(12) . .
C118 C119 N34 C222 2(2) . .
C120 C119 N34 C222 -152.3(19) . .
C118 C119 N34 Ag1 -143.5(7) . 2_655
C120 C119 N34 Ag1 62.1(8) . 2_655
C119 N34 C222 C223 -156.8(18) . .
Ag1 N34 C222 C223 -14(3) 2_655 .
N34 C222 C223 C224 -163.7(19) . .
N34 C222 C223 N35 3(3) . .
C227 N35 C223 C222 -165.9(17) . .
Ag1 N35 C223 C222 10.1(15) 2_655 .
C227 N35 C223 C224 0.0(4) . .
Ag1 N35 C223 C224 176.0(9) 2_655 .
C222 C223 C224 C225 165.2(18) . .
N35 C223 C224 C225 0.0(3) . .
C223 C224 C225 C226 0.0(2) . .
C224 C225 C226 C227 0.0(2) . .
C224 C225 C226 C228 179.9(3) . .
C230 N36 C227 N35 179.8(4) . .
C230 N36 C227 C226 -0.1(4) . .
C223 N35 C227 N36 -180.0(4) . .
Ag1 N35 C227 N36 4.3(10) 2_655 .
C223 N35 C227 C226 0.0(4) . .
Ag1 N35 C227 C226 -175.7(9) 2_655 .
C228 C226 C227 N36 0.0(3) . .
C225 C226 C227 N36 180.0(3) . .
C228 C226 C227 N35 -179.9(3) . .
C225 C226 C227 N35 0.0(2) . .
C227 C226 C228 C229 0.1(2) . .
C225 C226 C228 C229 -179.9(3) . .
C226 C228 C229 C230 -0.1(2) . .
C228 C229 C230 N36 -0.1(3) . .
C227 N36 C230 C229 0.2(4) . .
O3A S2A N1A S1A 20.0(19) . .
O4A S2A N1A S1A 159.3(12) . .
C2A S2A N1A S1A -95.3(14) . .
O1A S1A N1A S2A 62.6(16) . .
O2A S1A N1A S2A -77.9(14) . .
C1A S1A N1A S2A 171.1(13) . .
O1A S1A C1A F2A -176.4(12) . .
O2A S1A C1A F2A -49.1(15) . .
N1A S1A C1A F2A 64.6(14) . .
O1A S1A C1A F1A -59.4(13) . .
O2A S1A C1A F1A 67.9(13) . .
N1A S1A C1A F1A -178.4(12) . .
O1A S1A C1A F3A 52.2(15) . .
O2A S1A C1A F3A 179.5(13) . .
N1A S1A C1A F3A -66.8(14) . .
O2G S1G N1G S2G -128.6(19) . .
O1G S1G N1G S2G -1(3) . .
C1G S1G N1G S2G 111(2) . .
O4G S2G N1G S1G 174(2) . .
O3G S2G N1G S1G 48(2) . .
C2G S2G N1G S1G -74(2) . .
O2G S1G C1G F1G -174.8(19) . .
O1G S1G C1G F1G 59(2) . .
N1G S1G C1G F1G -57(2) . .
O2G S1G C1G F2G 63(2) . .
O1G S1G C1G F2G -63(2) . .
N1G S1G C1G F2G -178.9(19) . .
O2G S1G C1G F3G -62(2) . .
O1G S1G C1G F3G 172.2(19) . .
N1G S1G C1G F3G 56(2) . .
O4G S2G C2G F5G -48(3) . .
O3G S2G C2G F5G 81(3) . .
N1G S2G C2G F5G -156(2) . .
O4G S2G C2G F4G -173.4(17) . .
O3G S2G C2G F4G -44(2) . .
N1G S2G C2G F4G 78.3(19) . .
O4G S2G C2G F6G 70(3) . .
O3G S2G C2G F6G -161(2) . .
N1G S2G C2G F6G -38(3) . .
O1B S1B N1B S2B 142.7(19) . .
O2B S1B N1B S2B 9(3) . .
C1B S1B N1B S2B -112(2) . .
O3B S2B N1B S1B -123(2) . .
O4B S2B N1B S1B 2(3) . .
C2B S2B N1B S1B 109(2) . .
O1B S1B C1B F3B -63(2) . .
O2B S1B C1B F3B 73(2) . .
N1B S1B C1B F3B -169.7(19) . .
O1B S1B C1B F2B 174.7(18) . .
O2B S1B C1B F2B -49(2) . .
N1B S1B C1B F2B 68(2) . .
O1B S1B C1B F1B 69.8(19) . .
O2B S1B C1B F1B -153.8(19) . .
N1B S1B C1B F1B -37(2) . .
O3B S2B C2B F5B 156(2) . .
O4B S2B C2B F5B 45(2) . .
N1B S2B C2B F5B -75(2) . .
O3B S2B C2B F4B 7(3) . .
O4B S2B C2B F4B -104(2) . .
N1B S2B C2B F4B 136(2) . .
O3B S2B C2B F6B -100(2) . .
O4B S2B C2B F6B 149(2) . .
N1B S2B C2B F6B 29(2) . .
O1M S1M N1M S2M 146(2) . .
O2M S1M N1M S2M 20(3) . .
C1M S1M N1M S2M -98(2) . .
O4M S2M N1M S1M -46(3) . .
O3M S2M N1M S1M -166(2) . .
C2M S2M N1M S1M 100(2) . .
O1M S1M C1M F3M 68(2) . .
O2M S1M C1M F3M -164(2) . .
N1M S1M C1M F3M -45(3) . .
O1M S1M C1M F1M -52(2) . .
O2M S1M C1M F1M 76(3) . .
N1M S1M C1M F1M -165(2) . .
O1M S1M C1M F2M -172(2) . .
O2M S1M C1M F2M -44(3) . .
N1M S1M C1M F2M 75(2) . .
O4M S2M C2M F4M -19(3) . .
O3M S2M C2M F4M 95(3) . .
N1M S2M C2M F4M -169(2) . .
O4M S2M C2M F5M 106(3) . .
O3M S2M C2M F5M -140(2) . .
N1M S2M C2M F5M -44(3) . .
O4M S2M C2M F6M -147(2) . .
O3M S2M C2M F6M -33(2) . .
N1M S2M C2M F6M 63(2) . .
O4N S2N N1N S1N 0(4) . .
O3N S2N N1N S1N -117(4) . .
C2N S2N N1N S1N 131(3) . .
O2N S1N N1N S2N -103(4) . .
O1N S1N N1N S2N 24(4) . .
C1N S1N N1N S2N 123(4) . .
O4N S2N C2N F6N 72(4) . .
O3N S2N C2N F6N -169(3) . .
N1N S2N C2N F6N -50(3) . .
O4N S2N C2N F5N -54(4) . .
O3N S2N C2N F5N 64(3) . .
N1N S2N C2N F5N -176(3) . .
O4N S2N C2N F4N -171(3) . .
O3N S2N C2N F4N -52(3) . .
N1N S2N C2N F4N 67(3) . .
O2N S1N C1N F2N -29(5) . .
O1N S1N C1N F2N -154(4) . .
N1N S1N C1N F2N 97(4) . .
O2N S1N C1N F1N 97(4) . .
O1N S1N C1N F1N -29(4) . .
N1N S1N C1N F1N -138(3) . .
O2N S1N C1N F3N -153(4) . .
O1N S1N C1N F3N 81(4) . .
N1N S1N C1N F3N -28(4) . .
O4C S2C N1C S1C -134.6(16) . .
O3C S2C N1C S1C 3(2) . .
C2C S2C N1C S1C 120.2(15) . .
O2C S1C N1C S2C 28.1(19) . .
O1C S1C N1C S2C 147.7(15) . .
C1C S1C N1C S2C -89.5(17) . .
O2C S1C C1C F3C -32(2) . .
O1C S1C C1C F3C -152.3(17) . .
N1C S1C C1C F3C 86.1(19) . .
O2C S1C C1C F1C 96.0(17) . .
O1C S1C C1C F1C -24.2(19) . .
N1C S1C C1C F1C -145.7(14) . .
O2C S1C C1C F2C -144.2(16) . .
O1C S1C C1C F2C 95.6(17) . .
N1C S1C C1C F2C -25.9(19) . .
O4C S2C C2C F5C 175.9(17) . .
O3C S2C C2C F5C 56(2) . .
N1C S2C C2C F5C -66.9(19) . .
O4C S2C C2C F4C -59.0(18) . .
O3C S2C C2C F4C -178.4(17) . .
N1C S2C C2C F4C 58.2(18) . .
O4C S2C C2C F6C 58.0(18) . .
O3C S2C C2C F6C -61.4(19) . .
N1C S2C C2C F6C 175.2(16) . .
O2I S1I N1I S2I -35(2) . .
O1I S1I N1I S2I -170.0(13) . .
C1I S1I N1I S2I 91.9(15) . .
O3I S2I N1I S1I -15(2) . .
O4I S2I N1I S1I 126.7(15) . .
C2I S2I N1I S1I -119.4(15) . .
O2I S1I C1I F2I 165.9(16) . .
N1I S1I C1I F2I 23.4(19) . .
O1I S1I C1I F2I -82.0(17) . .
O2I S1I C1I F1I -81.0(19) . .
N1I S1I C1I F1I 136.5(17) . .
O1I S1I C1I F1I 31.1(18) . .
O2I S1I C1I F3I 40.1(18) . .
N1I S1I C1I F3I -102.5(16) . .
O1I S1I C1I F3I 152.2(14) . .
O3I S2I C2I F5I 63(2) . .
O4I S2I C2I F5I -78(2) . .
N1I S2I C2I F5I 179(2) . .
O3I S2I C2I F4I -169.9(17) . .
O4I S2I C2I F4I 49(2) . .
N1I S2I C2I F4I -53.4(17) . .
O3I S2I C2I F6I -58(2) . .
O4I S2I C2I F6I 160.5(18) . .
N1I S2I C2I F6I 58(2) . .
O2D S1D N1D S2D -42(4) . .
O1D S1D N1D S2D -168(2) . .
C1D S1D N1D S2D 89(2) . .
O3D S2D N1D S1D 6(3) . .
O4D S2D N1D S1D 132(2) . .
C2D S2D N1D S1D -113(2) . .
O2D S1D C1D F2D 43(3) . .
N1D S1D C1D F2D -101(2) . .
O1D S1D C1D F2D 148(2) . .
O2D S1D C1D F3D -83(2) . .
N1D S1D C1D F3D 133(2) . .
O1D S1D C1D F3D 22(2) . .
O2D S1D C1D F1D 159(2) . .
N1D S1D C1D F1D 14(2) . .
O1D S1D C1D F1D -96(2) . .
O3D S2D C2D F6D 60(4) . .
O4D S2D C2D F6D -70(3) . .
N1D S2D C2D F6D 175(3) . .
O3D S2D C2D F4D -57(3) . .
O4D S2D C2D F4D 173(2) . .
N1D S2D C2D F4D 58(3) . .
O3D S2D C2D F5D -174(2) . .
O4D S2D C2D F5D 56(3) . .
N1D S2D C2D F5D -58(3) . .
O1H S1H N1H S2H 34(3) . .
O2H S1H N1H S2H 167(2) . .
C1H S1H N1H S2H -93(2) . .
O4H S2H N1H S1H 45(3) . .
O3H S2H N1H S1H -92(2) . .
C2H S2H N1H S1H 160(2) . .
O1H S1H C1H F2H -44(2) . .
O2H S1H C1H F2H -172(2) . .
N1H S1H C1H F2H 89(2) . .
O1H S1H C1H F1H 77(3) . .
O2H S1H C1H F1H -51(3) . .
N1H S1H C1H F1H -149(2) . .
O1H S1H C1H F3H -159.5(19) . .
O2H S1H C1H F3H 73(2) . .
N1H S1H C1H F3H -26(2) . .
O4H S2H C2H F4H -75(3) . .
O3H S2H C2H F4H 47(3) . .
N1H S2H C2H F4H 162(3) . .
O4H S2H C2H F6H 157(3) . .
O3H S2H C2H F6H -81(3) . .
N1H S2H C2H F6H 34(3) . .
O4H S2H C2H F5H 55(3) . .
O3H S2H C2H F5H 177(2) . .
N1H S2H C2H F5H -68(3) . .
O1J S1J C1J F2J -39(3) . .
O2J S1J C1J F2J -173(2) . .
N1J S1J C1J F2J 69(2) . .
O1J S1J C1J F3J 63(3) . .
O2J S1J C1J F3J -70(2) . .
N1J S1J C1J F3J 171.8(19) . .
O1J S1J C1J F1J -175(2) . .
O2J S1J C1J F1J 52(3) . .
N1J S1J C1J F1J -66(2) . .
O3J S2J N1J S1J -174(3) . .
O4J S2J N1J S1J -36(4) . .
C2J S2J N1J S1J 75(3) . .
O1J S1J N1J S2J -160(3) . .
O2J S1J N1J S2J -23(4) . .
C1J S1J N1J S2J 91(3) . .
O3J S2J C2J F6J 49(3) . .
O4J S2J C2J F6J -80(3) . .
N1J S2J C2J F6J 159(3) . .
O3J S2J C2J F4J 170(3) . .
O4J S2J C2J F4J 41(4) . .
N1J S2J C2J F4J -80(3) . .
O3J S2J C2J F5J -79(3) . .
O4J S2J C2J F5J 152(3) . .
N1J S2J C2J F5J 31(3) . .
C35S O1S C32S C33S -149.7(19) . .
C35S O1S C32S C34S 87.5(19) . .
C32S O1S C35S C37S -160.6(15) . .
C32S O1S C35S C36S 70(2) . .
O2K S1K C1K F2K -64.7(19) . .
O1K S1K C1K F2K 56(2) . .
N1K S1K C1K F2K 168.3(18) . .
O2K S1K C1K F3K -176.5(17) . .
O1K S1K C1K F3K -56(2) . .
N1K S1K C1K F3K 56.5(19) . .
O2K S1K C1K F1K 65.7(17) . .
O1K S1K C1K F1K -173.9(19) . .
N1K S1K C1K F1K -61.3(17) . .
O4K S2K C2K F5K -61(2) . .
O3K S2K C2K F5K 65(2) . .
N1K S2K C2K F5K 178(2) . .
O4K S2K C2K F4K -174(2) . .
O3K S2K C2K F4K -48(2) . .
N1K S2K C2K F4K 65(2) . .
O4K S2K C2K F6K 55(2) . .
O3K S2K C2K F6K -180(2) . .
N1K S2K C2K F6K -67(2) . .
O4K S2K N1K S1K -13(2) . .
O3K S2K N1K S1K -151.2(17) . .
C2K S2K N1K S1K 99.0(18) . .
O2K S1K N1K S2K -13(2) . .
O1K S1K N1K S2K -146(2) . .
C1K S1K N1K S2K 98.9(17) . .
O2L S1L C1L F1L 33(3) . .
O1L S1L C1L F1L -90(2) . .
N1L S1L C1L F1L 166(2) . .
O2L S1L C1L F2L -83(2) . .
O1L S1L C1L F2L 153.5(18) . .
N1L S1L C1L F2L 50(2) . .
O2L S1L C1L F3L 149(2) . .
O1L S1L C1L F3L 25(2) . .
N1L S1L C1L F3L -78(2) . .
O4L S2L N1L S1L 159.7(17) . .
O3L S2L N1L S1L 30(2) . .
C2L S2L N1L S1L -72(2) . .
O2L S1L N1L S2L 18(2) . .
O1L S1L N1L S2L 137.9(16) . .
C1L S1L N1L S2L -108.6(17) . .
O4L S2L C2L F6L -168(3) . .
O3L S2L C2L F6L -51(3) . .
N1L S2L C2L F6L 62(3) . .
O4L S2L C2L F4L 57(3) . .
O3L S2L C2L F4L 174(3) . .
N1L S2L C2L F4L -73(3) . .
O4L S2L C2L F5L -68(2) . .
O3L S2L C2L F5L 49(2) . .
N1L S2L C2L F5L 162(2) . .
